data_1562340
loop_
_publ_author_name
'Hirano, Koto'
'Takano, Shinjiro'
'Tsukuda, Tatsuya'

_publ_section_title
;
 Ligand Effects on the Structures of [Au23L6(C\\tb CPh)9]2+ (L =
 N-Heterocyclic Carbene vs Phosphine) with Au17 Superatomic Cores
;
_journal_name_full 'The Journal of Physical Chemistry C'
_journal_paper_doi 10.1021/acs.jpcc.1c02197
_journal_year 2021
_chemical_formula_sum 'C210 H177 Au23 F12 N12 Sb2'
_chemical_formula_weight 7870.35
_space_group_crystal_system triclinic
_space_group_IT_number 2
_space_group_name_Hall '-P 1'
_space_group_name_H-M_alt 'P -1'
_atom_sites_solution_hydrogens geom
_audit_creation_method SHELXL-2018/3
_cell_angle_alpha 61.645(2)
_cell_angle_beta 89.9897(18)
_cell_angle_gamma 82.7479(16)
_cell_formula_units_Z 2
_cell_length_a 20.1518(4)
_cell_length_b 24.0064(4)
_cell_length_c 25.2448(5)
_cell_measurement_reflns_used 30074
_cell_measurement_temperature 93(2)
_cell_measurement_theta_max 70.9620
_cell_measurement_theta_min 2.2150
_cell_volume 10636.5(4)
_computing_structure_refinement 'SHELXL-2018/3 (Sheldrick, 2018)'
_diffrn_ambient_temperature 93(2)
_diffrn_detector_area_resol_mean 5.8140
_diffrn_measured_fraction_theta_full 0.982
_diffrn_measured_fraction_theta_max 0.982
_diffrn_measurement_device_type 'Rigaku AFC11 with Pilatus200K'
_diffrn_measurement_method \w
_diffrn_radiation_type CuK\a
_diffrn_radiation_wavelength 1.54184
_diffrn_reflns_av_R_equivalents 0.0942
_diffrn_reflns_av_unetI/netI 0.0838
_diffrn_reflns_Laue_measured_fraction_full 0.982
_diffrn_reflns_Laue_measured_fraction_max 0.982
_diffrn_reflns_limit_h_max 21
_diffrn_reflns_limit_h_min -24
_diffrn_reflns_limit_k_max 28
_diffrn_reflns_limit_k_min -28
_diffrn_reflns_limit_l_max 30
_diffrn_reflns_limit_l_min -30
_diffrn_reflns_number 129669
_diffrn_reflns_point_group_measured_fraction_full 0.982
_diffrn_reflns_point_group_measured_fraction_max 0.982
_diffrn_reflns_theta_full 67.684
_diffrn_reflns_theta_max 68.251
_diffrn_reflns_theta_min 2.113
_diffrn_source 'Rotating anode'
_exptl_absorpt_coefficient_mu 31.602
_exptl_absorpt_correction_T_max 0.613
_exptl_absorpt_correction_T_min 0.039
_exptl_absorpt_correction_type analytical
_exptl_absorpt_process_details
;
CrysAlisPro 1.171.40.67a (Rigaku Oxford Diffraction, 2019)
Analytical numeric absorption correction using a multifaceted crystal
			model based on expressions derived by R.C. Clark & J.S. Reid.
(Clark, R. C. & Reid, J. S. (1995). Acta Cryst. A51, 887-897)
Empirical absorption correction using spherical harmonics,
 implemented in SCALE3 ABSPACK scaling algorithm.
;
_exptl_crystal_colour Orange
_exptl_crystal_density_diffrn 2.457
_exptl_crystal_description Blade
_exptl_crystal_F_000 7096
_exptl_crystal_size_max 0.331
_exptl_crystal_size_mid 0.031
_exptl_crystal_size_min 0.018
_refine_diff_density_max 2.514
_refine_diff_density_min -4.124
_refine_diff_density_rms 0.326
_refine_ls_extinction_method none
_refine_ls_goodness_of_fit_ref 1.057
_refine_ls_hydrogen_treatment constr
_refine_ls_matrix_type full
_refine_ls_number_parameters 2059
_refine_ls_number_reflns 38241
_refine_ls_number_restraints 2162
_refine_ls_restrained_S_all 1.034
_refine_ls_R_factor_all 0.0885
_refine_ls_R_factor_gt 0.0668
_refine_ls_shift/su_max 0.001
_refine_ls_shift/su_mean 0.000
_refine_ls_structure_factor_coef Fsqd
_refine_ls_weighting_details 'w=1/[\s^2^(Fo^2^)+(0.1177P)^2^] where P=(Fo^2^+2Fc^2^)/3'
_refine_ls_weighting_scheme calc
_refine_ls_wR_factor_gt 0.1800
_refine_ls_wR_factor_ref 0.1955
_reflns_Friedel_coverage 0.000
_reflns_number_gt 27566
_reflns_number_total 38241
_reflns_threshold_expression 'I > 2\s(I)'
_cod_data_source_file jp1c02197_si_002.cif
_cod_data_source_block 20201114Au23NHC_SbF6_Cu_corr_sq
_cod_database_code 1562340
_shelx_shelxl_version_number 2018/3
_shelx_space_group_comment
;
The symmetry employed for this shelxl refinement is uniquely defined
by the following loop, which should always be used as a source of
symmetry information in preference to the above space-group names.
They are only intended as comments.
;
_oxdiff_exptl_absorpt_empirical_full_min 0.320
_oxdiff_exptl_absorpt_empirical_full_max 2.952
_oxdiff_exptl_absorpt_empirical_details
;
Empirical correction (ABSPACK) includes:
- Absorption correction using spherical harmonics
- Frame scaling
;

loop_
_space_group_symop_operation_xyz
'x, y, z'
'-x, -y, -z'

loop_
_atom_site_label
_atom_site_type_symbol
_atom_site_fract_x
_atom_site_fract_y
_atom_site_fract_z
_atom_site_U_iso_or_equiv
_atom_site_adp_type
_atom_site_occupancy
_atom_site_site_symmetry_order
_atom_site_calc_flag
_atom_site_refinement_flags_posn
_atom_site_refinement_flags_adp
_atom_site_refinement_flags_occupancy
_atom_site_disorder_assembly
_atom_site_disorder_group
Au1 Au 0.63174(3) 0.33357(3) 0.32036(3) 0.04702(15) Uani 1 1 d . . . . .
Au2 Au 0.62908(3) 0.41253(3) 0.36927(3) 0.04909(15) Uani 1 1 d . . . . .
Au3 Au 0.59260(3) 0.27761(3) 0.43755(3) 0.05183(16) Uani 1 1 d . . . . .
Au4 Au 0.80847(3) 0.33793(3) 0.32238(3) 0.04820(15) Uani 1 1 d . . . . .
Au5 Au 0.56649(3) 0.45916(3) 0.25676(3) 0.05186(16) Uani 1 1 d . . . . .
Au6 Au 0.73275(3) 0.27744(3) 0.27801(3) 0.04985(16) Uani 1 1 d . . . . .
Au7 Au 0.72502(3) 0.29147(3) 0.41754(3) 0.04828(15) Uani 1 1 d . . . . .
Au8 Au 0.81875(3) 0.21028(3) 0.38204(3) 0.05243(16) Uani 1 1 d . . . . .
Au9 Au 0.85682(3) 0.28604(3) 0.44328(3) 0.05333(17) Uani 1 1 d . . . . .
Au10 Au 0.60357(3) 0.26049(3) 0.26659(3) 0.05535(17) Uani 1 1 d . . . . .
Au11 Au 0.70309(3) 0.43680(3) 0.26902(3) 0.04890(15) Uani 1 1 d . . . . .
Au12 Au 0.78039(3) 0.40438(3) 0.38305(3) 0.05172(16) Uani 1 1 d . . . . .
Au13 Au 0.86746(3) 0.26609(3) 0.26923(3) 0.05392(16) Uani 1 1 d . . . . .
Au14 Au 0.63970(3) 0.38030(3) 0.20069(3) 0.05276(16) Uani 1 1 d . . . . .
Au15 Au 0.66683(3) 0.20629(3) 0.39366(3) 0.05267(16) Uani 1 1 d . . . . .
Au16 Au 0.83147(4) 0.46449(3) 0.25649(3) 0.05633(17) Uani 1 1 d . . . . .
Au17 Au 0.78852(4) 0.39873(3) 0.20100(3) 0.05437(17) Uani 1 1 d . . . . .
Au18 Au 0.67968(4) 0.31066(3) 0.51528(3) 0.05472(17) Uani 1 1 d . . . . .
Au19 Au 0.78080(4) 0.17222(3) 0.52537(3) 0.05619(17) Uani 1 1 d . . . . .
Au20 Au 0.71472(4) 0.55335(3) 0.27536(3) 0.05600(17) Uani 1 1 d . . . . .
Au21 Au 0.64971(4) 0.53343(3) 0.15277(3) 0.05870(18) Uani 1 1 d . . . . .
Au22 Au 0.76969(4) 0.27949(4) 0.16465(3) 0.06173(19) Uani 1 1 d . . . . .
Au23 Au 0.71935(4) 0.15214(3) 0.29818(4) 0.06288(19) Uani 1 1 d . . . . .
Sb1 Sb 0.22227(6) 0.33941(6) 0.32327(5) 0.0656(3) Uani 1 1 d D U . . .
Sb2 Sb 0.77021(9) 0.24103(9) 0.79612(9) 0.1000(5) Uani 1 1 d D U . . .
F1A F 0.1301(4) 0.3389(5) 0.3247(5) 0.080(3) Uani 1 1 d D U . . .
F1B F 0.2128(7) 0.4194(6) 0.3156(8) 0.134(6) Uani 1 1 d D U . . .
F1C F 0.2140(7) 0.3736(8) 0.2401(5) 0.127(6) Uani 1 1 d D U . . .
F1D F 0.2282(8) 0.2589(6) 0.3279(10) 0.147(6) Uani 1 1 d D U . . .
F1E F 0.2312(8) 0.2997(10) 0.4053(5) 0.179(9) Uani 1 1 d D U . . .
F1F F 0.3155(5) 0.3383(6) 0.3196(6) 0.096(4) Uani 1 1 d D U . . .
F2A F 0.6798(7) 0.2736(9) 0.7742(7) 0.163(7) Uani 1 1 d D U . . .
F2B F 0.7869(10) 0.3262(7) 0.7549(8) 0.167(8) Uani 1 1 d D U . . .
F2C F 0.7603(10) 0.2472(10) 0.8659(7) 0.183(9) Uani 1 1 d D U . . .
F2D F 0.7525(11) 0.1567(7) 0.8297(10) 0.178(8) Uani 1 1 d D U . . .
F2E F 0.7728(11) 0.2430(11) 0.7194(8) 0.182(8) Uani 1 1 d D U . . .
F2F F 0.8610(7) 0.2110(10) 0.8171(11) 0.179(8) Uani 1 1 d D U . . .
C1A C 0.8240(9) 0.1325(8) 0.4791(7) 0.062(4) Uani 1 1 d . U . . .
C1B C 0.8419(9) 0.1037(8) 0.4498(7) 0.062(4) Uani 1 1 d . U . . .
C1C C 0.8536(6) 0.0564(5) 0.4301(5) 0.066(4) Uani 1 1 d G U . . .
C1D C 0.8422(6) -0.0053(6) 0.4701(4) 0.074(4) Uani 1 1 d G U . . .
H1D H 0.827305 -0.014795 0.508808 0.088 Uiso 1 1 calc R U . . .
C1E C 0.8525(7) -0.0530(4) 0.4534(6) 0.088(5) Uani 1 1 d G U . . .
H1E H 0.844659 -0.095196 0.480775 0.105 Uiso 1 1 calc R U . . .
C1F C 0.8742(8) -0.0391(5) 0.3968(6) 0.098(6) Uani 1 1 d G U . . .
H1F H 0.881228 -0.071725 0.385379 0.118 Uiso 1 1 calc R U . . .
C1G C 0.8856(7) 0.0226(6) 0.3567(5) 0.091(6) Uani 1 1 d G U . . .
H1G H 0.900445 0.032147 0.318015 0.109 Uiso 1 1 calc R U . . .
C1H C 0.8753(6) 0.0704(4) 0.3734(5) 0.076(5) Uani 1 1 d G U . . .
H1H H 0.883092 0.112549 0.346048 0.091 Uiso 1 1 calc R U . . .
C2A C 0.7224(9) 0.2213(9) 0.5683(8) 0.062(4) Uani 1 1 d . . . . .
C2B C 0.7421(9) 0.1675(9) 0.6101(8) 0.059(4) Uani 1 1 d . . . . .
C2C C 0.7512(6) 0.1065(4) 0.6658(4) 0.060(4) Uani 1 1 d G . . . .
C2D C 0.7715(6) 0.0479(5) 0.6678(4) 0.066(5) Uani 1 1 d G . . . .
H2D H 0.781591 0.046256 0.631775 0.079 Uiso 1 1 calc R U . . .
C2E C 0.7769(7) -0.0082(4) 0.7226(6) 0.076(6) Uani 1 1 d G . . . .
H2E H 0.790779 -0.048249 0.723949 0.091 Uiso 1 1 calc R U . . .
C2F C 0.7621(8) -0.0058(6) 0.7753(4) 0.105(9) Uani 1 1 d G . . . .
H2F H 0.765836 -0.044170 0.812681 0.126 Uiso 1 1 calc R U . . .
C2G C 0.7418(9) 0.0528(7) 0.7732(4) 0.130(12) Uani 1 1 d G . . . .
H2G H 0.731705 0.054415 0.809241 0.156 Uiso 1 1 calc R U . . .
C2H C 0.7364(8) 0.1089(5) 0.7185(5) 0.088(6) Uani 1 1 d G . . . .
H2H H 0.722516 0.148922 0.717067 0.105 Uiso 1 1 calc R U . . .
C3A C 0.6358(8) 0.4009(7) 0.4647(7) 0.052(4) Uani 1 1 d . . . . .
C3B C 0.6161(9) 0.4582(8) 0.4303(6) 0.055(4) Uani 1 1 d . . . . .
C3C C 0.5987(6) 0.5269(4) 0.4048(5) 0.064(4) Uani 1 1 d G . . . .
C3D C 0.6164(6) 0.5561(5) 0.4378(4) 0.060(4) Uani 1 1 d G . . . .
H3D H 0.640885 0.531248 0.475885 0.072 Uiso 1 1 calc R U . . .
C3E C 0.5984(7) 0.6215(6) 0.4153(6) 0.085(6) Uani 1 1 d G . . . .
H3E H 0.610460 0.641458 0.437859 0.101 Uiso 1 1 calc R U . . .
C3F C 0.5626(7) 0.6578(4) 0.3596(6) 0.083(6) Uani 1 1 d G . . . .
H3F H 0.550247 0.702592 0.344158 0.099 Uiso 1 1 calc R U . . .
C3G C 0.5449(7) 0.6287(5) 0.3265(5) 0.086(7) Uani 1 1 d G . . . .
H3G H 0.520459 0.653517 0.288481 0.103 Uiso 1 1 calc R U . . .
C3H C 0.5630(6) 0.5632(5) 0.3491(5) 0.074(5) Uani 1 1 d G . . . .
H3H H 0.550883 0.543308 0.326506 0.089 Uiso 1 1 calc R U . . .
C4A C 0.7575(8) 0.5068(7) 0.3604(8) 0.052(3) Uani 1 1 d . U . . .
C4B C 0.7777(8) 0.4810(8) 0.4134(8) 0.051(3) Uani 1 1 d . U . . .
C4C C 0.7913(6) 0.4678(5) 0.4742(4) 0.058(3) Uani 1 1 d G U . . .
C4D C 0.8035(6) 0.4053(5) 0.5212(6) 0.075(4) Uani 1 1 d G U . . .
H4D H 0.803246 0.370500 0.513167 0.090 Uiso 1 1 calc R U . . .
C4E C 0.8162(7) 0.3938(5) 0.5799(5) 0.080(5) Uani 1 1 d G U . . .
H4E H 0.824552 0.351160 0.612007 0.096 Uiso 1 1 calc R U . . .
C4F C 0.8166(7) 0.4448(7) 0.5917(4) 0.096(6) Uani 1 1 d G U . . .
H4F H 0.825294 0.436943 0.631794 0.115 Uiso 1 1 calc R U . . .
C4G C 0.8044(7) 0.5072(6) 0.5447(6) 0.084(5) Uani 1 1 d G U . . .
H4G H 0.804730 0.542067 0.552742 0.101 Uiso 1 1 calc R U . . .
C4H C 0.7918(7) 0.5187(4) 0.4860(5) 0.076(5) Uani 1 1 d G U . . .
H4H H 0.783424 0.561408 0.453901 0.092 Uiso 1 1 calc R U . . .
C5A C 0.6661(10) 0.5933(8) 0.1844(7) 0.066(4) Uani 1 1 d . U . . .
C5B C 0.6655(9) 0.6361(9) 0.1958(9) 0.068(4) Uani 1 1 d . U . . .
C5C C 0.6504(8) 0.7014(6) 0.1885(8) 0.087(5) Uani 1 1 d G U . . .
C5D C 0.6583(9) 0.7104(7) 0.2385(6) 0.126(8) Uani 1 1 d G U . . .
H5D H 0.677342 0.675719 0.275828 0.151 Uiso 1 1 calc R U . . .
C5E C 0.6384(12) 0.7702(9) 0.2339(8) 0.167(10) Uani 1 1 d G U . . .
H5E H 0.643785 0.776394 0.268089 0.200 Uiso 1 1 calc R U . . .
C5F C 0.6105(12) 0.8210(7) 0.1793(10) 0.166(11) Uani 1 1 d G U . . .
H5F H 0.596913 0.861918 0.176204 0.200 Uiso 1 1 calc R U . . .
C5G C 0.6026(10) 0.8120(6) 0.1294(8) 0.138(9) Uani 1 1 d G U . . .
H5G H 0.583599 0.846767 0.092057 0.166 Uiso 1 1 calc R U . . .
C5H C 0.6226(10) 0.7522(8) 0.1340(7) 0.126(8) Uani 1 1 d G U . . .
H5H H 0.617156 0.746092 0.099794 0.151 Uiso 1 1 calc R U . . .
C6A C 0.6309(9) 0.4770(9) 0.1166(7) 0.069(5) Uani 1 1 d . . . . .
C6B C 0.6282(9) 0.4380(8) 0.0984(8) 0.059(4) Uani 1 1 d . . . . .
C6C C 0.6252(6) 0.4069(5) 0.0625(5) 0.059(4) Uani 1 1 d G . . . .
C6D C 0.5992(7) 0.3498(6) 0.0824(4) 0.080(6) Uani 1 1 d G . . . .
H6D H 0.583207 0.329526 0.121581 0.096 Uiso 1 1 calc R U . . .
C6E C 0.5966(8) 0.3224(5) 0.0449(6) 0.088(7) Uani 1 1 d G . . . .
H6E H 0.578765 0.283426 0.058428 0.105 Uiso 1 1 calc R U . . .
C6F C 0.6200(8) 0.3521(6) -0.0125(5) 0.084(6) Uani 1 1 d G . . . .
H6F H 0.618168 0.333377 -0.038152 0.101 Uiso 1 1 calc R U . . .
C6G C 0.6460(7) 0.4091(6) -0.0324(4) 0.078(6) Uani 1 1 d G . . . .
H6G H 0.662013 0.429429 -0.071580 0.094 Uiso 1 1 calc R U . . .
C6H C 0.6487(6) 0.4365(5) 0.0051(5) 0.074(5) Uani 1 1 d G . . . .
H6H H 0.666456 0.475530 -0.008427 0.088 Uiso 1 1 calc R U . . .
C7A C 0.7910(8) 0.3689(8) 0.1283(7) 0.050(3) Uani 1 1 d . . . . .
C7B C 0.7978(9) 0.4298(10) 0.0997(8) 0.065(4) Uani 1 1 d . . . . .
C7C C 0.8056(7) 0.4886(6) 0.0559(5) 0.079(5) Uani 1 1 d G . . . .
C7D C 0.8036(8) 0.5388(7) 0.0690(5) 0.089(6) Uani 1 1 d G . . . .
H7D H 0.798293 0.531388 0.109177 0.107 Uiso 1 1 calc R U . . .
C7E C 0.8095(9) 0.6000(6) 0.0234(7) 0.112(8) Uani 1 1 d G . . . .
H7E H 0.808173 0.634295 0.032392 0.134 Uiso 1 1 calc R U . . .
C7F C 0.8173(9) 0.6109(6) -0.0353(6) 0.108(7) Uani 1 1 d G . . . .
H7F H 0.821315 0.652638 -0.066448 0.129 Uiso 1 1 calc R U . . .
C7G C 0.8192(8) 0.5606(8) -0.0484(4) 0.115(8) Uani 1 1 d G . . . .
H7G H 0.824576 0.568074 -0.088504 0.138 Uiso 1 1 calc R U . . .
C7H C 0.8134(8) 0.4995(7) -0.0028(6) 0.093(6) Uani 1 1 d G . . . .
H7H H 0.814696 0.465166 -0.011720 0.112 Uiso 1 1 calc R U . . .
C8A C 0.7439(10) 0.1805(10) 0.2139(11) 0.077(6) Uani 1 1 d . . . . .
C8B C 0.7464(11) 0.1906(10) 0.1612(11) 0.077(6) Uani 1 1 d . . . . .
C8C C 0.7480(9) 0.1837(7) 0.1085(5) 0.082(6) Uani 1 1 d G . . . .
C8D C 0.7466(8) 0.2348(6) 0.0506(6) 0.079(6) Uani 1 1 d G . . . .
H8D H 0.749751 0.276401 0.045104 0.095 Uiso 1 1 calc R U . . .
C8E C 0.7408(9) 0.2252(8) 0.0008(5) 0.104(8) Uani 1 1 d G . . . .
H8E H 0.739855 0.260161 -0.038740 0.124 Uiso 1 1 calc R U . . .
C8F C 0.7362(11) 0.1644(9) 0.0089(7) 0.136(12) Uani 1 1 d G . . . .
H8F H 0.732208 0.157781 -0.025122 0.163 Uiso 1 1 calc R U . . .
C8G C 0.7376(12) 0.1132(7) 0.0668(9) 0.167(16) Uani 1 1 d G . . . .
H8G H 0.734457 0.071641 0.072341 0.201 Uiso 1 1 calc R U . . .
C8H C 0.7434(11) 0.1229(6) 0.1166(6) 0.135(13) Uani 1 1 d G . . . .
H8H H 0.744353 0.087880 0.156187 0.162 Uiso 1 1 calc R U . . .
C9A C 0.6913(9) 0.1164(8) 0.3847(9) 0.065(4) Uani 1 1 d . U . . .
C9B C 0.6773(9) 0.0969(8) 0.4365(9) 0.067(4) Uani 1 1 d . U . . .
C9C C 0.6679(6) 0.0565(5) 0.4973(4) 0.060(3) Uani 1 1 d G U . . .
C9D C 0.6685(7) -0.0083(5) 0.5170(5) 0.072(4) Uani 1 1 d G U . . .
H9D H 0.678835 -0.025199 0.490188 0.086 Uiso 1 1 calc R U . . .
C9E C 0.6541(7) -0.0485(4) 0.5758(6) 0.084(5) Uani 1 1 d G U . . .
H9E H 0.654565 -0.092879 0.589271 0.101 Uiso 1 1 calc R U . . .
C9F C 0.6391(7) -0.0239(5) 0.6150(4) 0.083(5) Uani 1 1 d G U . . .
H9F H 0.629228 -0.051361 0.655241 0.099 Uiso 1 1 calc R U . . .
C9G C 0.6384(7) 0.0410(6) 0.5953(5) 0.072(4) Uani 1 1 d G U . . .
H9G H 0.628161 0.057837 0.622129 0.086 Uiso 1 1 calc R U . . .
C9H C 0.6529(6) 0.0812(4) 0.5365(5) 0.067(4) Uani 1 1 d G U . . .
H9H H 0.652431 0.125518 0.523045 0.081 Uiso 1 1 calc R U . . .
C10A C 0.9545(10) 0.2588(8) 0.2333(8) 0.061(4) Uani 1 1 d . . . . .
N10A N 0.9804(7) 0.2122(7) 0.2169(6) 0.056(3) Uani 1 1 d . . . . .
N10B N 1.0062(7) 0.2932(6) 0.2252(6) 0.057(3) Uani 1 1 d . . . . .
C10B C 1.0448(4) 0.2192(5) 0.2005(5) 0.062(4) Uani 1 1 d G . . . .
C10C C 1.0922(6) 0.1849(5) 0.1829(5) 0.072(5) Uani 1 1 d G . . . .
H10C H 1.080861 0.149725 0.179074 0.086 Uiso 1 1 calc R U . . .
C10D C 1.1560(5) 0.2021(6) 0.1710(5) 0.069(5) Uani 1 1 d G . . . .
H10D H 1.188328 0.178701 0.159032 0.083 Uiso 1 1 calc R U . . .
C10E C 1.1725(4) 0.2536(6) 0.1767(5) 0.075(6) Uani 1 1 d G . . . .
H10E H 1.216150 0.265402 0.168577 0.091 Uiso 1 1 calc R U . . .
C10F C 1.1252(6) 0.2879(5) 0.1943(5) 0.062(4) Uani 1 1 d G . . . .
H10F H 1.136504 0.323128 0.198164 0.075 Uiso 1 1 calc R U . . .
C10G C 1.0614(5) 0.2707(5) 0.2062(5) 0.059(4) Uani 1 1 d G . . . .
C10H C 0.9411(9) 0.1678(8) 0.2125(8) 0.063(4) Uani 1 1 d . . . . .
H10A H 0.896651 0.172303 0.227903 0.075 Uiso 1 1 calc R U . . .
H10B H 0.963599 0.123711 0.238932 0.075 Uiso 1 1 calc R U . . .
C10I C 0.9311(7) 0.1769(6) 0.1506(4) 0.064(4) Uani 1 1 d G . . . .
C10J C 0.9307(8) 0.1244(5) 0.1412(6) 0.088(6) Uani 1 1 d G . . . .
H10J H 0.936635 0.082398 0.174524 0.105 Uiso 1 1 calc R U . . .
C10K C 0.9217(8) 0.1333(7) 0.0829(7) 0.099(8) Uani 1 1 d G . . . .
H10K H 0.921432 0.097458 0.076458 0.118 Uiso 1 1 calc R U . . .
C10L C 0.9130(8) 0.1947(9) 0.0341(5) 0.106(8) Uani 1 1 d G . . . .
C10M C 0.9134(8) 0.2472(6) 0.0436(5) 0.105(9) Uani 1 1 d G . . . .
H10M H 0.907445 0.289209 0.010221 0.126 Uiso 1 1 calc R U . . .
C10N C 0.9224(7) 0.2383(5) 0.1018(6) 0.077(6) Uani 1 1 d G . . . .
H10N H 0.922647 0.274151 0.108286 0.092 Uiso 1 1 calc R U . . .
C10O C 0.9117(16) 0.2005(17) -0.0310(14) 0.143(13) Uani 1 1 d . . . . .
H10G H 0.911652 0.158039 -0.027412 0.214 Uiso 1 1 calc R U . . .
H10H H 0.871236 0.228777 -0.054763 0.214 Uiso 1 1 calc R U . . .
H10I H 0.951468 0.218224 -0.051017 0.214 Uiso 1 1 calc R U . . .
C10P C 1.0021(8) 0.3497(8) 0.2359(8) 0.057(4) Uani 1 1 d . . . . .
H10L H 1.038203 0.341818 0.266205 0.068 Uiso 1 1 calc R U . . .
H10O H 0.958622 0.354613 0.252618 0.068 Uiso 1 1 calc R U . . .
C10Q C 1.0083(6) 0.4107(4) 0.1795(4) 0.061(4) Uani 1 1 d G . . . .
C10R C 1.0475(6) 0.4528(6) 0.1826(5) 0.064(4) Uani 1 1 d G . . . .
H10R H 1.072448 0.441384 0.219085 0.076 Uiso 1 1 calc R U . . .
C10S C 1.0503(6) 0.5117(5) 0.1322(6) 0.087(6) Uani 1 1 d G . . . .
H10S H 1.077119 0.540560 0.134282 0.104 Uiso 1 1 calc R U . . .
C10T C 1.0138(7) 0.5285(5) 0.0788(5) 0.087(6) Uani 1 1 d G . . . .
C10U C 0.9746(6) 0.4863(6) 0.0757(4) 0.076(6) Uani 1 1 d G . . . .
H10U H 0.949650 0.497803 0.039167 0.091 Uiso 1 1 calc R U . . .
C10V C 0.9718(6) 0.4274(5) 0.1261(5) 0.061(4) Uani 1 1 d G . . . .
H10V H 0.944977 0.398626 0.123969 0.073 Uiso 1 1 calc R U . . .
C10W C 1.0162(12) 0.5923(10) 0.0214(11) 0.107(8) Uani 1 1 d . . . . .
H10P H 0.987160 0.594786 -0.011066 0.161 Uiso 1 1 calc R U . . .
H10Q H 1.000660 0.627738 0.029338 0.161 Uiso 1 1 calc R U . . .
H10T H 1.062377 0.594925 0.009146 0.161 Uiso 1 1 calc R U . . .
C11A C 0.5049(8) 0.2777(8) 0.4754(7) 0.057(4) Uani 1 1 d . . . . .
N11A N 0.4898(6) 0.2367(6) 0.5325(7) 0.057(3) Uani 1 1 d . . . . .
N11B N 0.4454(6) 0.3203(7) 0.4484(6) 0.055(3) Uani 1 1 d . . . . .
C11B C 0.4238(4) 0.2501(5) 0.5427(5) 0.056(4) Uani 1 1 d G . . . .
C11C C 0.3844(5) 0.2236(5) 0.5914(4) 0.061(4) Uani 1 1 d G . . . .
H11C H 0.403206 0.187735 0.628099 0.073 Uiso 1 1 calc R U . . .
C11D C 0.3175(5) 0.2494(6) 0.5864(4) 0.071(5) Uani 1 1 d G . . . .
H11D H 0.290614 0.231250 0.619691 0.085 Uiso 1 1 calc R U . . .
C11E C 0.2901(4) 0.3018(6) 0.5327(5) 0.071(5) Uani 1 1 d G . . . .
H11E H 0.244359 0.319498 0.529281 0.085 Uiso 1 1 calc R U . . .
C11F C 0.3295(5) 0.3284(5) 0.4840(4) 0.062(4) Uani 1 1 d G . . . .
H11F H 0.310697 0.364231 0.447278 0.074 Uiso 1 1 calc R U . . .
C11G C 0.3964(5) 0.3026(5) 0.4890(4) 0.058(4) Uani 1 1 d G . . . .
C11H C 0.5373(9) 0.1782(8) 0.5728(8) 0.066(5) Uani 1 1 d . . . . .
H11A H 0.581829 0.181365 0.555908 0.079 Uiso 1 1 calc R U . . .
H11B H 0.521035 0.140151 0.574562 0.079 Uiso 1 1 calc R U . . .
C11I C 0.5442(7) 0.1697(6) 0.6369(4) 0.062(4) Uani 1 1 d G . . . .
C11J C 0.5669(6) 0.2162(4) 0.6473(5) 0.067(5) Uani 1 1 d G . . . .
H11J H 0.575990 0.255053 0.614330 0.080 Uiso 1 1 calc R U . . .
C11K C 0.5763(7) 0.2059(6) 0.7060(6) 0.078(6) Uani 1 1 d G . . . .
H11K H 0.591831 0.237642 0.713144 0.094 Uiso 1 1 calc R U . . .
C11L C 0.5630(7) 0.1490(7) 0.7543(4) 0.088(7) Uani 1 1 d G . . . .
C11M C 0.5404(7) 0.1025(6) 0.7439(5) 0.090(7) Uani 1 1 d G . . . .
H11M H 0.531286 0.063643 0.776922 0.108 Uiso 1 1 calc R U . . .
C11N C 0.5310(7) 0.1128(5) 0.6852(6) 0.080(6) Uani 1 1 d G . . . .
H11N H 0.515446 0.081053 0.678108 0.097 Uiso 1 1 calc R U . . .
C11O C 0.5769(15) 0.1374(13) 0.8188(9) 0.112(9) Uani 1 1 d . . . . .
H11G H 0.565080 0.095577 0.847646 0.167 Uiso 1 1 calc R U . . .
H11H H 0.624509 0.138239 0.825563 0.167 Uiso 1 1 calc R U . . .
H11I H 0.549799 0.170933 0.824270 0.167 Uiso 1 1 calc R U . . .
C11P C 0.4397(9) 0.3723(8) 0.3881(7) 0.056(4) Uani 1 1 d . . . . .
H11L H 0.407276 0.365072 0.363365 0.067 Uiso 1 1 calc R U . . .
H11O H 0.483781 0.373385 0.370559 0.067 Uiso 1 1 calc R U . . .
C11Q C 0.4169(6) 0.4362(4) 0.3856(5) 0.058(4) Uani 1 1 d G . . . .
C11R C 0.4486(5) 0.4526(5) 0.4241(4) 0.062(4) Uani 1 1 d G . . . .
H11R H 0.482676 0.422842 0.453378 0.075 Uiso 1 1 calc R U . . .
C11S C 0.4304(5) 0.5125(5) 0.4198(4) 0.061(4) Uani 1 1 d G . . . .
H11S H 0.452039 0.523668 0.446135 0.073 Uiso 1 1 calc R U . . .
C11T C 0.3805(6) 0.5560(4) 0.3770(5) 0.072(5) Uani 1 1 d G . . . .
C11U C 0.3489(6) 0.5397(5) 0.3385(5) 0.070(5) Uani 1 1 d G . . . .
H11U H 0.314777 0.569409 0.309276 0.084 Uiso 1 1 calc R U . . .
C11V C 0.3671(6) 0.4798(5) 0.3428(4) 0.063(5) Uani 1 1 d G . . . .
H11V H 0.345412 0.468584 0.316518 0.076 Uiso 1 1 calc R U . . .
C11W C 0.3613(12) 0.6230(11) 0.3732(11) 0.092(7) Uani 1 1 d . . . . .
H11P H 0.325695 0.648251 0.341197 0.138 Uiso 1 1 calc R U . . .
H11Q H 0.345391 0.617486 0.411875 0.138 Uiso 1 1 calc R U . . .
H11T H 0.400712 0.645270 0.364198 0.138 Uiso 1 1 calc R U . . .
C12A C 0.5232(9) 0.2198(9) 0.2650(8) 0.066(4) Uani 1 1 d . U . . .
N12A N 0.4660(7) 0.2202(6) 0.2960(7) 0.061(3) Uani 1 1 d . U . . .
N12B N 0.5077(8) 0.1946(8) 0.2284(8) 0.074(3) Uani 1 1 d . U . . .
C12B C 0.4434(5) 0.1790(6) 0.2363(6) 0.075(4) Uani 1 1 d G U . . .
C12C C 0.4041(7) 0.1554(7) 0.2085(6) 0.086(5) Uani 1 1 d G U . . .
H12C H 0.422755 0.143150 0.180342 0.104 Uiso 1 1 calc R U . . .
C12D C 0.3376(6) 0.1496(6) 0.2219(6) 0.096(6) Uani 1 1 d G U . . .
H12D H 0.310798 0.133420 0.202911 0.115 Uiso 1 1 calc R U . . .
C12E C 0.3103(4) 0.1675(6) 0.2631(6) 0.093(5) Uani 1 1 d G U . . .
H12E H 0.264891 0.163529 0.272258 0.112 Uiso 1 1 calc R U . . .
C12F C 0.3496(6) 0.1911(6) 0.2909(5) 0.074(4) Uani 1 1 d G U . . .
H12F H 0.330940 0.203369 0.319035 0.089 Uiso 1 1 calc R U . . .
C12G C 0.4161(5) 0.1969(5) 0.2775(5) 0.069(4) Uani 1 1 d G U . . .
C12H C 0.4595(10) 0.2391(8) 0.3428(9) 0.072(4) Uani 1 1 d . U . . .
H12A H 0.420168 0.272714 0.331527 0.087 Uiso 1 1 calc R U . . .
H12B H 0.499776 0.257918 0.344941 0.087 Uiso 1 1 calc R U . . .
C12I C 0.4516(6) 0.1856(5) 0.4033(4) 0.064(3) Uani 1 1 d G U . . .
C12J C 0.4990(5) 0.1310(5) 0.4264(5) 0.067(4) Uani 1 1 d G U . . .
H12J H 0.534385 0.127656 0.402649 0.080 Uiso 1 1 calc R U . . .
C12K C 0.4948(5) 0.0812(4) 0.4841(5) 0.069(4) Uani 1 1 d G U . . .
H12K H 0.527278 0.043851 0.499888 0.083 Uiso 1 1 calc R U . . .
C12L C 0.4431(6) 0.0860(5) 0.5188(4) 0.074(4) Uani 1 1 d G U . . .
C12M C 0.3956(5) 0.1406(6) 0.4958(5) 0.080(5) Uani 1 1 d G U . . .
H12M H 0.360312 0.143946 0.519480 0.097 Uiso 1 1 calc R U . . .
C12N C 0.3999(5) 0.1904(5) 0.4380(6) 0.071(4) Uani 1 1 d G U . . .
H12N H 0.367418 0.227752 0.422241 0.085 Uiso 1 1 calc R U . . .
C12O C 0.4400(12) 0.0305(11) 0.5837(9) 0.091(6) Uani 1 1 d . U . . .
H12G H 0.477105 -0.003792 0.592257 0.137 Uiso 1 1 calc R U . . .
H12H H 0.443486 0.046325 0.612779 0.137 Uiso 1 1 calc R U . . .
H12I H 0.397260 0.013924 0.586985 0.137 Uiso 1 1 calc R U . . .
C12P C 0.5522(12) 0.1856(12) 0.1888(11) 0.096(5) Uani 1 1 d . U . . .
H12L H 0.591887 0.206910 0.186734 0.115 Uiso 1 1 calc R U . . .
H12O H 0.529663 0.206113 0.147824 0.115 Uiso 1 1 calc R U . . .
C12Q C 0.5762(9) 0.1121(7) 0.2100(8) 0.099(6) Uani 1 1 d G U . . .
C12R C 0.6100(9) 0.0740(8) 0.2663(7) 0.110(7) Uani 1 1 d G U . . .
H12R H 0.614831 0.090918 0.293083 0.132 Uiso 1 1 calc R U . . .
C12S C 0.6367(10) 0.0110(8) 0.2836(8) 0.136(8) Uani 1 1 d G U . . .
H12S H 0.659752 -0.015041 0.322094 0.163 Uiso 1 1 calc R U . . .
C12T C 0.6296(11) -0.0138(7) 0.2444(11) 0.156(9) Uani 1 1 d G U . . .
C12U C 0.5958(12) 0.0243(10) 0.1880(10) 0.159(10) Uani 1 1 d G U . . .
H12U H 0.590999 0.007391 0.161286 0.191 Uiso 1 1 calc R U . . .
C12V C 0.5692(11) 0.0873(10) 0.1708(7) 0.157(9) Uani 1 1 d G U . . .
H12V H 0.546077 0.113350 0.132274 0.189 Uiso 1 1 calc R U . . .
C12W C 0.660(2) -0.0789(15) 0.2582(19) 0.204(16) Uani 1 1 d . U . . .
H12P H 0.648310 -0.086397 0.224606 0.306 Uiso 1 1 calc R U . . .
H12Q H 0.708325 -0.083329 0.264219 0.306 Uiso 1 1 calc R U . . .
H12T H 0.641763 -0.110139 0.295052 0.306 Uiso 1 1 calc R U . . .
C13A C 0.4714(9) 0.4966(8) 0.2206(8) 0.062(4) Uani 1 1 d . U . . .
N13A N 0.4236(7) 0.4651(7) 0.2125(6) 0.060(3) Uani 1 1 d . U . . .
N13B N 0.4394(7) 0.5580(7) 0.2035(6) 0.058(3) Uani 1 1 d . U . . .
C13B C 0.3634(5) 0.5045(5) 0.1921(5) 0.055(3) Uani 1 1 d G U . . .
C13C C 0.2999(6) 0.4932(5) 0.1820(6) 0.076(5) Uani 1 1 d G U . . .
H13C H 0.293619 0.452712 0.186433 0.091 Uiso 1 1 calc R U . . .
C13D C 0.2454(4) 0.5413(7) 0.1653(6) 0.080(5) Uani 1 1 d G U . . .
H13D H 0.201983 0.533670 0.158360 0.097 Uiso 1 1 calc R U . . .
C13E C 0.2546(5) 0.6007(6) 0.1588(6) 0.079(5) Uani 1 1 d G U . . .
H13E H 0.217355 0.633519 0.147396 0.095 Uiso 1 1 calc R U . . .
C13F C 0.3181(6) 0.6119(5) 0.1690(6) 0.069(4) Uani 1 1 d G U . . .
H13F H 0.324363 0.652411 0.164505 0.082 Uiso 1 1 calc R U . . .
C13G C 0.3726(4) 0.5638(5) 0.1856(5) 0.062(4) Uani 1 1 d G U . . .
C13H C 0.4346(10) 0.3996(9) 0.2230(8) 0.068(4) Uani 1 1 d . U . . .
H13A H 0.405738 0.374470 0.254987 0.082 Uiso 1 1 calc R U . . .
H13B H 0.481784 0.381378 0.238518 0.082 Uiso 1 1 calc R U . . .
C13I C 0.4215(6) 0.3911(5) 0.1708(4) 0.061(3) Uani 1 1 d G U . . .
C13J C 0.3777(6) 0.3497(5) 0.1732(4) 0.067(4) Uani 1 1 d G U . . .
H13J H 0.355948 0.326863 0.209110 0.080 Uiso 1 1 calc R U . . .
C13K C 0.3658(6) 0.3417(5) 0.1232(5) 0.069(4) Uani 1 1 d G U . . .
H13K H 0.335826 0.313457 0.124855 0.083 Uiso 1 1 calc R U . . .
C13L C 0.3976(7) 0.3752(6) 0.0707(4) 0.073(4) Uani 1 1 d G U . . .
C13M C 0.4414(6) 0.4166(6) 0.0682(4) 0.066(4) Uani 1 1 d G U . . .
H13M H 0.463121 0.439397 0.032294 0.080 Uiso 1 1 calc R U . . .
C13N C 0.4533(6) 0.4245(5) 0.1182(5) 0.069(4) Uani 1 1 d G U . . .
H13N H 0.483244 0.452805 0.116548 0.083 Uiso 1 1 calc R U . . .
C13O C 0.3837(14) 0.3696(12) 0.0144(10) 0.107(8) Uani 1 1 d . U . . .
H13G H 0.410631 0.396482 -0.017671 0.160 Uiso 1 1 calc R U . . .
H13H H 0.395405 0.324940 0.023464 0.160 Uiso 1 1 calc R U . . .
H13I H 0.335982 0.383716 0.001190 0.160 Uiso 1 1 calc R U . . .
C13P C 0.4695(9) 0.6075(8) 0.2080(8) 0.065(4) Uani 1 1 d . U . . .
H13L H 0.516427 0.590284 0.224845 0.078 Uiso 1 1 calc R U . . .
H13O H 0.445094 0.618392 0.236589 0.078 Uiso 1 1 calc R U . . .
C13Q C 0.4693(7) 0.6667(5) 0.1496(5) 0.072(4) Uani 1 1 d G U . . .
C13R C 0.5021(7) 0.6657(6) 0.1016(6) 0.078(5) Uani 1 1 d G U . . .
H13R H 0.524304 0.626526 0.105458 0.094 Uiso 1 1 calc R U . . .
C13S C 0.5023(8) 0.7222(8) 0.0478(5) 0.110(7) Uani 1 1 d G U . . .
H13S H 0.524714 0.721482 0.014930 0.132 Uiso 1 1 calc R U . . .
C13T C 0.4698(10) 0.7795(6) 0.0421(5) 0.117(7) Uani 1 1 d G U . . .
C13U C 0.4370(9) 0.7805(5) 0.0901(7) 0.110(7) Uani 1 1 d G U . . .
H13U H 0.414744 0.819752 0.086219 0.132 Uiso 1 1 calc R U . . .
C13V C 0.4367(7) 0.7241(6) 0.1439(5) 0.080(5) Uani 1 1 d G U . . .
H13V H 0.414334 0.724797 0.176747 0.096 Uiso 1 1 calc R U . . .
C13W C 0.469(2) 0.8439(16) -0.0134(10) 0.195(17) Uani 1 1 d . U . . .
H13P H 0.493331 0.838286 -0.044577 0.292 Uiso 1 1 calc R U . . .
H13Q H 0.422680 0.863249 -0.028650 0.292 Uiso 1 1 calc R U . . .
H13T H 0.490947 0.871930 -0.002871 0.292 Uiso 1 1 calc R U . . .
C14A C 0.9511(8) 0.2527(8) 0.4900(8) 0.059(3) Uani 1 1 d . U . . .
N14A N 0.9667(7) 0.2399(7) 0.5456(6) 0.056(3) Uani 1 1 d . U . . .
N14B N 1.0068(7) 0.2455(6) 0.4630(6) 0.055(3) Uani 1 1 d . U . . .
C14B C 1.0342(3) 0.2231(6) 0.5576(5) 0.060(3) Uani 1 1 d G U . . .
C14C C 1.0774(5) 0.2073(6) 0.6072(4) 0.068(4) Uani 1 1 d G U . . .
H14C H 1.059722 0.203906 0.643382 0.081 Uiso 1 1 calc R U . . .
C14D C 1.1463(5) 0.1965(6) 0.6039(4) 0.068(4) Uani 1 1 d G U . . .
H14D H 1.175720 0.185670 0.637814 0.081 Uiso 1 1 calc R U . . .
C14E C 1.1721(3) 0.2015(6) 0.5510(5) 0.066(4) Uani 1 1 d G U . . .
H14E H 1.219149 0.194051 0.548753 0.079 Uiso 1 1 calc R U . . .
C14F C 1.1289(5) 0.2173(6) 0.5014(4) 0.063(4) Uani 1 1 d G U . . .
H14F H 1.146581 0.220667 0.465258 0.075 Uiso 1 1 calc R U . . .
C14G C 1.0600(4) 0.2281(6) 0.5047(4) 0.061(3) Uani 1 1 d G U . . .
C14H C 0.9180(8) 0.2424(9) 0.5885(8) 0.063(4) Uani 1 1 d . U . . .
H14A H 0.872077 0.254502 0.569086 0.076 Uiso 1 1 calc R U . . .
H14B H 0.926957 0.275514 0.599319 0.076 Uiso 1 1 calc R U . . .
C14I C 0.9230(7) 0.1764(5) 0.6469(5) 0.074(4) Uani 1 1 d G U . . .
C14J C 0.9068(9) 0.1789(6) 0.6994(6) 0.121(8) Uani 1 1 d G U . . .
H14J H 0.895119 0.219037 0.698226 0.145 Uiso 1 1 calc R U . . .
C14K C 0.9076(9) 0.1226(8) 0.7534(5) 0.121(8) Uani 1 1 d G U . . .
H14K H 0.896518 0.124287 0.789276 0.145 Uiso 1 1 calc R U . . .
C14L C 0.9246(8) 0.0638(6) 0.7551(5) 0.100(6) Uani 1 1 d G U . . .
C14M C 0.9409(7) 0.0613(5) 0.7027(6) 0.085(5) Uani 1 1 d G U . . .
H14M H 0.952516 0.021146 0.703815 0.102 Uiso 1 1 calc R U . . .
C14N C 0.9400(7) 0.1176(6) 0.6486(5) 0.077(5) Uani 1 1 d G U . . .
H14N H 0.951118 0.115895 0.612764 0.092 Uiso 1 1 calc R U . . .
C14O C 0.9304(15) 0.0015(14) 0.8165(11) 0.132(10) Uani 1 1 d . U . . .
H14G H 0.917072 0.012025 0.848415 0.198 Uiso 1 1 calc R U . . .
H14H H 0.900805 -0.026939 0.814388 0.198 Uiso 1 1 calc R U . . .
H14I H 0.976797 -0.020013 0.825549 0.198 Uiso 1 1 calc R U . . .
C14P C 1.0133(9) 0.2552(9) 0.4022(8) 0.063(4) Uani 1 1 d . U . . .
H14L H 1.046962 0.284182 0.382787 0.076 Uiso 1 1 calc R U . . .
H14O H 0.969818 0.276064 0.378474 0.076 Uiso 1 1 calc R U . . .
C14Q C 1.0347(6) 0.1916(5) 0.4012(5) 0.059(3) Uani 1 1 d G U . . .
C14R C 1.0015(5) 0.1394(6) 0.4343(5) 0.070(4) Uani 1 1 d G U . . .
H14R H 0.968415 0.141518 0.460354 0.084 Uiso 1 1 calc R U . . .
C14S C 1.0166(6) 0.0841(5) 0.4292(5) 0.076(4) Uani 1 1 d G U . . .
H14S H 0.993897 0.048420 0.451776 0.092 Uiso 1 1 calc R U . . .
C14T C 1.0649(6) 0.0810(5) 0.3910(6) 0.074(4) Uani 1 1 d G U . . .
C14U C 1.0982(6) 0.1331(6) 0.3580(5) 0.074(4) Uani 1 1 d G U . . .
H14U H 1.131211 0.131010 0.331922 0.089 Uiso 1 1 calc R U . . .
C14V C 1.0830(6) 0.1884(5) 0.3631(5) 0.073(4) Uani 1 1 d G U . . .
H14V H 1.105731 0.224109 0.340499 0.088 Uiso 1 1 calc R U . . .
C14W C 1.0801(13) 0.0202(10) 0.3843(10) 0.099(7) Uani 1 1 d . U . . .
H14P H 1.115150 0.025781 0.355936 0.149 Uiso 1 1 calc R U . . .
H14Q H 1.095493 -0.016522 0.423623 0.149 Uiso 1 1 calc R U . . .
H14T H 1.039342 0.012793 0.368883 0.149 Uiso 1 1 calc R U . . .
C15A C 0.9101(9) 0.5143(9) 0.2503(9) 0.068(4) Uani 1 1 d . U . . .
N15A N 0.9129(8) 0.5770(8) 0.2103(7) 0.073(4) Uani 1 1 d . U . . .
N15B N 0.9677(7) 0.4890(7) 0.2832(7) 0.065(3) Uani 1 1 d . U . . .
C15B C 0.9745(4) 0.5908(6) 0.2171(6) 0.075(5) Uani 1 1 d G U . . .
C15C C 1.0053(6) 0.6452(5) 0.1866(6) 0.110(8) Uani 1 1 d G U . . .
H15C H 0.980902 0.683096 0.155097 0.132 Uiso 1 1 calc R U . . .
C15D C 1.0718(7) 0.6441(6) 0.2021(7) 0.127(10) Uani 1 1 d G U . . .
H15D H 1.092865 0.681232 0.181248 0.152 Uiso 1 1 calc R U . . .
C15E C 1.1075(5) 0.5886(7) 0.2482(6) 0.104(7) Uani 1 1 d G U . . .
H15E H 1.153000 0.587815 0.258812 0.125 Uiso 1 1 calc R U . . .
C15F C 1.0768(6) 0.5342(5) 0.2787(5) 0.074(5) Uani 1 1 d G U . . .
H15F H 1.101171 0.496260 0.310226 0.089 Uiso 1 1 calc R U . . .
C15G C 1.0102(6) 0.5353(5) 0.2632(5) 0.065(4) Uani 1 1 d G U . . .
C15H C 0.9852(9) 0.4261(8) 0.3330(9) 0.064(4) Uani 1 1 d . U . . .
H15A H 1.025143 0.405037 0.323275 0.077 Uiso 1 1 calc R U . . .
H15B H 0.947993 0.401528 0.336420 0.077 Uiso 1 1 calc R U . . .
C15I C 0.9999(6) 0.4208(6) 0.3939(4) 0.063(3) Uani 1 1 d G U . . .
C15J C 0.9521(5) 0.4476(6) 0.4181(6) 0.074(4) Uani 1 1 d G U . . .
H15J H 0.911380 0.471553 0.395146 0.089 Uiso 1 1 calc R U . . .
C15K C 0.9638(6) 0.4395(6) 0.4757(6) 0.082(5) Uani 1 1 d G U . . .
H15X H 0.931115 0.457848 0.492239 0.098 Uiso 1 1 calc R U . . .
C15L C 1.0233(6) 0.4045(7) 0.5093(4) 0.073(4) Uani 1 1 d G U . . .
C15M C 1.0711(5) 0.3776(6) 0.4851(5) 0.076(4) Uani 1 1 d G U . . .
H15M H 1.111830 0.353707 0.508029 0.091 Uiso 1 1 calc R U . . .
C15N C 1.0594(5) 0.3858(6) 0.4274(5) 0.066(4) Uani 1 1 d G U . . .
H15N H 1.092096 0.367410 0.410936 0.079 Uiso 1 1 calc R U . . .
C15O C 1.0396(13) 0.3892(11) 0.5739(10) 0.094(6) Uani 1 1 d . U . . .
H15G H 1.084266 0.364047 0.587850 0.141 Uiso 1 1 calc R U . . .
H15H H 1.038654 0.429056 0.575851 0.141 Uiso 1 1 calc R U . . .
H15I H 1.006240 0.364480 0.599733 0.141 Uiso 1 1 calc R U . . .
C15P C 0.8563(11) 0.6199(10) 0.1733(10) 0.081(4) Uani 1 1 d . U . . .
H15K H 0.866739 0.638035 0.130399 0.097 Uiso 1 1 calc R U . A 1
H15L H 0.817960 0.596037 0.178984 0.097 Uiso 1 1 calc R U . A 1
C15Q C 0.8379(12) 0.6705(10) 0.1868(11) 0.075(6) Uani 0.5 1 d G U P B 1
C15R C 0.8185(14) 0.7323(12) 0.1403(9) 0.080(7) Uani 0.5 1 d G U P B 1
H15R H 0.818050 0.740706 0.099571 0.095 Uiso 0.5 1 calc R U P B 1
C15S C 0.7998(12) 0.7819(9) 0.1535(10) 0.088(8) Uani 0.5 1 d DG U P B 1
H15S H 0.786559 0.824164 0.121760 0.106 Uiso 0.5 1 calc R U P B 1
C15T C 0.8005(11) 0.7696(9) 0.2132(12) 0.086(9) Uani 0.5 1 d DG U P B 1
C15U C 0.8199(10) 0.7078(11) 0.2596(9) 0.089(9) Uani 0.5 1 d DG U P B 1
H15U H 0.820335 0.699416 0.300395 0.107 Uiso 0.5 1 calc R U P B 1
C15V C 0.8386(9) 0.6582(9) 0.2464(10) 0.075(7) Uani 0.5 1 d G U P B 1
H15V H 0.851827 0.615957 0.278207 0.090 Uiso 0.5 1 calc R U P B 1
C15W C 0.792(4) 0.8270(17) 0.227(2) 0.15(2) Uani 0.5 1 d D U P B 1
H15O H 0.793481 0.810853 0.270291 0.220 Uiso 0.5 1 calc R U P B 1
H15P H 0.828277 0.852585 0.209613 0.220 Uiso 0.5 1 calc R U P B 1
H15Q H 0.748724 0.853620 0.208229 0.220 Uiso 0.5 1 calc R U P B 1
C16A C 0.8586(9) 0.6848(9) 0.1110(9) 0.075(6) Uani 0.5 1 d G U P B -2
C16B C 0.8974(9) 0.6796(10) 0.0676(11) 0.080(8) Uani 0.5 1 d G U P B -2
H16B H 0.915730 0.638593 0.073154 0.096 Uiso 0.5 1 calc R U P B -2
C16C C 0.9093(12) 0.7343(13) 0.0161(10) 0.084(8) Uani 0.5 1 d G U P B -2
H16C H 0.935756 0.730776 -0.013555 0.100 Uiso 0.5 1 calc R U P B -2
C16D C 0.8824(13) 0.7943(10) 0.0080(10) 0.078(8) Uani 0.5 1 d G U P B -2
C16E C 0.8437(14) 0.7996(9) 0.0514(12) 0.088(9) Uani 0.5 1 d G U P B -2
H16E H 0.825307 0.840561 0.045890 0.106 Uiso 0.5 1 calc R U P B -2
C16F C 0.8318(12) 0.7448(11) 0.1029(10) 0.076(7) Uani 0.5 1 d G U P B -2
H16F H 0.805281 0.748379 0.132600 0.092 Uiso 0.5 1 calc R U P B -2
C16G C 0.899(2) 0.840(2) -0.0455(16) 0.078(9) Uani 0.5 1 d . U P B -2
H16A H 0.879846 0.882470 -0.050967 0.117 Uiso 0.5 1 calc R U P B -2
H16D H 0.947833 0.837436 -0.046110 0.117 Uiso 0.5 1 calc R U P B -2
H16G H 0.881023 0.834351 -0.078296 0.117 Uiso 0.5 1 calc R U P B -2

loop_
_atom_site_aniso_label
_atom_site_aniso_U_11
_atom_site_aniso_U_22
_atom_site_aniso_U_33
_atom_site_aniso_U_23
_atom_site_aniso_U_13
_atom_site_aniso_U_12
Au1 0.0409(3) 0.0455(3) 0.0530(3) -0.0214(3) -0.0001(3) -0.0097(3)
Au2 0.0461(4) 0.0493(3) 0.0525(3) -0.0240(3) 0.0005(3) -0.0102(3)
Au3 0.0432(4) 0.0513(4) 0.0577(4) -0.0221(3) 0.0049(3) -0.0128(3)
Au4 0.0424(3) 0.0481(3) 0.0524(3) -0.0213(3) 0.0014(3) -0.0122(3)
Au5 0.0469(4) 0.0503(4) 0.0563(4) -0.0241(3) -0.0043(3) -0.0060(3)
Au6 0.0432(3) 0.0494(3) 0.0574(4) -0.0251(3) 0.0005(3) -0.0099(3)
Au7 0.0411(3) 0.0479(3) 0.0520(3) -0.0198(3) 0.0006(3) -0.0110(3)
Au8 0.0461(4) 0.0485(3) 0.0575(4) -0.0205(3) 0.0013(3) -0.0096(3)
Au9 0.0433(4) 0.0580(4) 0.0561(4) -0.0243(3) -0.0025(3) -0.0111(3)
Au10 0.0490(4) 0.0549(4) 0.0642(4) -0.0286(3) -0.0028(3) -0.0144(3)
Au11 0.0452(3) 0.0475(3) 0.0525(3) -0.0214(3) 0.0011(3) -0.0125(3)
Au12 0.0470(4) 0.0531(4) 0.0574(4) -0.0268(3) -0.0003(3) -0.0137(3)
Au13 0.0451(4) 0.0558(4) 0.0608(4) -0.0271(3) 0.0045(3) -0.0102(3)
Au14 0.0505(4) 0.0539(4) 0.0531(4) -0.0241(3) -0.0033(3) -0.0110(3)
Au15 0.0456(4) 0.0459(3) 0.0635(4) -0.0226(3) 0.0031(3) -0.0117(3)
Au16 0.0486(4) 0.0549(4) 0.0652(4) -0.0257(3) 0.0077(3) -0.0196(3)
Au17 0.0520(4) 0.0557(4) 0.0535(4) -0.0232(3) 0.0055(3) -0.0138(3)
Au18 0.0528(4) 0.0559(4) 0.0528(4) -0.0227(3) 0.0016(3) -0.0128(3)
Au19 0.0509(4) 0.0549(4) 0.0547(4) -0.0186(3) -0.0008(3) -0.0122(3)
Au20 0.0578(4) 0.0510(4) 0.0598(4) -0.0252(3) 0.0032(3) -0.0158(3)
Au21 0.0652(5) 0.0535(4) 0.0533(4) -0.0209(3) -0.0006(3) -0.0140(3)
Au22 0.0574(4) 0.0676(4) 0.0604(4) -0.0324(4) -0.0030(3) -0.0025(3)
Au23 0.0627(5) 0.0526(4) 0.0737(5) -0.0303(4) -0.0006(4) -0.0093(3)
Sb1 0.0427(6) 0.0779(8) 0.0691(7) -0.0266(6) 0.0006(5) -0.0199(5)
Sb2 0.0876(11) 0.1113(12) 0.1331(14) -0.0813(12) 0.0168(10) -0.0269(9)
F1A 0.053(6) 0.087(7) 0.101(8) -0.041(6) 0.012(5) -0.031(5)
F1B 0.100(10) 0.106(10) 0.249(18) -0.120(11) 0.049(11) -0.048(8)
F1C 0.111(11) 0.198(15) 0.086(8) -0.062(9) 0.022(7) -0.096(11)
F1D 0.093(10) 0.096(10) 0.228(18) -0.056(11) 0.017(11) -0.024(8)
F1E 0.132(13) 0.30(2) 0.072(8) -0.039(11) 0.001(8) -0.134(14)
F1F 0.042(6) 0.113(9) 0.112(9) -0.037(8) 0.000(6) -0.014(6)
F2A 0.131(14) 0.224(19) 0.093(10) -0.048(12) 0.013(10) -0.005(13)
F2B 0.193(18) 0.135(13) 0.158(15) -0.044(12) -0.030(13) -0.074(13)
F2C 0.186(17) 0.230(19) 0.126(12) -0.108(13) -0.047(12) 0.089(15)
F2D 0.199(19) 0.143(15) 0.179(17) -0.062(13) 0.011(15) -0.045(14)
F2E 0.21(2) 0.198(18) 0.171(16) -0.122(15) -0.002(15) 0.005(16)
F2F 0.124(14) 0.229(19) 0.25(2) -0.182(16) -0.010(14) 0.020(13)
C1A 0.063(10) 0.055(9) 0.049(8) -0.005(7) -0.001(7) -0.022(8)
C1B 0.067(10) 0.042(7) 0.052(8) -0.003(6) -0.002(7) -0.008(7)
C1C 0.048(9) 0.054(7) 0.077(8) -0.020(6) -0.001(7) 0.004(7)
C1D 0.067(11) 0.057(7) 0.080(10) -0.020(7) -0.017(8) -0.003(7)
C1E 0.102(14) 0.065(9) 0.084(10) -0.028(8) -0.020(10) -0.006(10)
C1F 0.135(17) 0.064(9) 0.092(11) -0.034(9) -0.006(11) -0.019(11)
C1G 0.105(15) 0.060(8) 0.108(12) -0.041(8) 0.015(11) -0.010(10)
C1H 0.091(13) 0.063(9) 0.073(8) -0.031(8) 0.003(8) -0.019(9)
C2A 0.051(10) 0.067(11) 0.059(10) -0.023(9) -0.003(8) -0.011(8)
C2B 0.056(10) 0.066(11) 0.055(9) -0.027(9) -0.003(8) -0.016(8)
C2C 0.052(10) 0.074(11) 0.049(9) -0.023(9) -0.007(7) -0.015(8)
C2D 0.073(12) 0.052(10) 0.062(10) -0.016(9) -0.009(9) -0.017(9)
C2E 0.066(12) 0.063(11) 0.077(13) -0.013(10) -0.001(10) -0.023(9)
C2F 0.15(2) 0.075(15) 0.055(12) 0.001(11) -0.024(14) -0.038(15)
C2G 0.22(4) 0.085(18) 0.054(13) -0.001(13) -0.002(17) -0.04(2)
C2H 0.093(16) 0.075(13) 0.068(13) -0.015(11) 0.002(11) -0.002(12)
C3A 0.060(10) 0.046(9) 0.039(8) -0.012(7) 0.000(7) -0.006(7)
C3B 0.075(11) 0.072(11) 0.034(7) -0.037(8) 0.009(7) -0.014(9)
C3C 0.055(10) 0.062(10) 0.080(12) -0.037(10) 0.006(9) -0.012(8)
C3D 0.042(9) 0.072(11) 0.073(11) -0.041(10) 0.002(8) -0.005(8)
C3E 0.095(16) 0.096(15) 0.094(15) -0.071(14) -0.007(12) -0.009(12)
C3F 0.089(15) 0.065(12) 0.110(16) -0.057(12) -0.021(13) 0.003(10)
C3G 0.105(17) 0.045(10) 0.097(15) -0.033(10) -0.027(13) 0.017(10)
C3H 0.089(15) 0.082(13) 0.067(11) -0.047(11) 0.011(10) -0.021(11)
C4A 0.045(8) 0.051(8) 0.071(7) -0.037(7) 0.008(6) -0.012(6)
C4B 0.045(8) 0.056(8) 0.071(6) -0.042(6) 0.009(6) -0.017(6)
C4C 0.045(8) 0.078(8) 0.075(6) -0.052(6) 0.011(6) -0.029(7)
C4D 0.053(10) 0.093(9) 0.080(8) -0.038(7) 0.007(8) -0.025(8)
C4E 0.059(10) 0.103(11) 0.073(8) -0.035(8) 0.009(8) -0.028(9)
C4F 0.087(13) 0.127(12) 0.085(10) -0.056(8) 0.003(10) -0.031(11)
C4G 0.086(13) 0.103(10) 0.097(10) -0.070(9) 0.006(10) -0.031(10)
C4H 0.078(12) 0.086(9) 0.093(9) -0.062(8) 0.002(9) -0.022(9)
C5A 0.088(13) 0.051(8) 0.049(9) -0.013(7) 0.016(8) -0.027(8)
C5B 0.055(9) 0.065(8) 0.084(11) -0.032(8) -0.006(8) -0.021(7)
C5C 0.080(12) 0.065(8) 0.113(11) -0.041(8) -0.016(10) -0.014(8)
C5D 0.16(2) 0.086(12) 0.127(14) -0.060(11) -0.031(15) 0.027(14)
C5E 0.25(3) 0.102(14) 0.166(18) -0.089(13) -0.047(19) 0.022(16)
C5F 0.22(3) 0.078(13) 0.19(2) -0.057(12) -0.04(2) -0.001(16)
C5G 0.16(2) 0.066(10) 0.155(17) -0.027(12) -0.052(17) -0.009(13)
C5H 0.148(19) 0.070(9) 0.135(14) -0.029(10) -0.047(14) -0.014(12)
C6A 0.050(10) 0.070(12) 0.041(8) 0.008(8) 0.008(7) 0.003(8)
C6B 0.072(12) 0.050(9) 0.061(10) -0.031(8) -0.002(8) -0.007(8)
C6C 0.039(9) 0.076(11) 0.060(10) -0.033(9) -0.001(7) -0.001(8)
C6D 0.096(16) 0.077(13) 0.085(14) -0.047(12) 0.022(12) -0.040(12)
C6E 0.14(2) 0.084(14) 0.065(12) -0.048(11) 0.016(12) -0.048(14)
C6F 0.084(15) 0.093(15) 0.089(15) -0.053(13) -0.001(12) -0.018(12)
C6G 0.086(15) 0.090(15) 0.055(10) -0.034(11) 0.009(10) -0.009(12)
C6H 0.078(13) 0.071(12) 0.072(12) -0.031(10) -0.004(10) -0.025(10)
C7A 0.045(8) 0.077(7) 0.050(8) -0.047(7) -0.001(6) -0.008(7)
C7B 0.056(10) 0.081(7) 0.050(8) -0.026(7) -0.008(7) 0.000(7)
C7C 0.062(11) 0.092(8) 0.067(8) -0.025(7) 0.007(8) -0.016(9)
C7D 0.099(16) 0.086(10) 0.063(10) -0.018(8) 0.006(10) -0.020(11)
C7E 0.14(2) 0.086(11) 0.084(11) -0.015(9) 0.017(14) -0.027(14)
C7F 0.097(17) 0.101(14) 0.074(10) -0.001(11) 0.006(12) -0.014(14)
C7G 0.11(2) 0.135(15) 0.063(11) -0.019(9) 0.004(12) -0.019(15)
C7H 0.075(14) 0.119(13) 0.066(8) -0.030(8) 0.012(10) -0.014(12)
C8A 0.055(11) 0.070(12) 0.116(18) -0.055(13) -0.017(11) 0.004(9)
C8B 0.072(13) 0.079(13) 0.100(16) -0.057(13) -0.006(12) -0.015(10)
C8C 0.089(15) 0.090(15) 0.084(14) -0.058(13) -0.016(11) 0.002(12)
C8D 0.099(16) 0.075(13) 0.060(11) -0.028(11) -0.014(11) -0.021(11)
C8E 0.076(15) 0.16(2) 0.105(17) -0.088(18) 0.002(13) 0.007(15)
C8F 0.21(4) 0.15(3) 0.11(2) -0.11(2) 0.02(2) -0.05(3)
C8G 0.25(5) 0.18(3) 0.16(3) -0.14(3) 0.02(3) -0.08(3)
C8H 0.24(4) 0.11(2) 0.091(17) -0.077(17) 0.00(2) -0.03(2)
C9A 0.061(10) 0.046(9) 0.076(7) -0.022(8) -0.017(8) 0.003(7)
C9B 0.062(10) 0.052(8) 0.078(7) -0.024(6) -0.009(8) -0.005(7)
C9C 0.035(7) 0.058(7) 0.077(7) -0.026(6) -0.009(6) -0.007(6)
C9D 0.075(11) 0.058(7) 0.071(8) -0.023(7) 0.001(8) -0.007(8)
C9E 0.105(14) 0.049(8) 0.087(9) -0.020(7) 0.012(10) -0.022(9)
C9F 0.088(13) 0.063(8) 0.082(10) -0.021(8) 0.013(10) -0.015(9)
C9G 0.066(11) 0.063(8) 0.081(8) -0.029(7) 0.011(8) -0.012(8)
C9H 0.057(10) 0.054(8) 0.082(8) -0.025(6) 0.000(8) -0.012(7)
C10A 0.077(12) 0.047(9) 0.056(9) -0.021(8) -0.006(9) -0.011(8)
N10A 0.043(7) 0.068(9) 0.050(7) -0.023(7) 0.011(6) -0.007(6)
N10B 0.043(7) 0.057(8) 0.068(9) -0.029(7) -0.007(6) -0.001(6)
C10B 0.058(11) 0.066(11) 0.058(10) -0.029(9) -0.009(8) 0.000(8)
C10C 0.074(13) 0.070(12) 0.066(11) -0.030(10) -0.001(10) -0.004(10)
C10D 0.035(9) 0.082(13) 0.065(11) -0.017(10) 0.005(8) -0.001(8)
C10E 0.040(10) 0.091(14) 0.067(11) -0.014(11) 0.000(8) -0.010(9)
C10F 0.054(10) 0.064(10) 0.064(10) -0.023(9) 0.007(8) -0.020(8)
C10G 0.039(9) 0.072(11) 0.059(10) -0.026(9) 0.001(7) -0.009(8)
C10H 0.061(11) 0.055(10) 0.074(11) -0.028(9) 0.012(9) -0.028(8)
C10I 0.063(11) 0.070(11) 0.063(10) -0.033(10) 0.002(8) -0.018(9)
C10J 0.093(16) 0.092(16) 0.078(14) -0.039(12) -0.005(12) -0.019(13)
C10K 0.11(2) 0.12(2) 0.106(18) -0.087(17) 0.011(15) -0.039(16)
C10L 0.086(17) 0.14(2) 0.086(16) -0.050(17) -0.021(13) -0.013(16)
C10M 0.13(2) 0.096(17) 0.070(14) -0.020(13) -0.012(14) -0.049(16)
C10N 0.076(13) 0.094(15) 0.065(11) -0.036(11) 0.005(10) -0.040(11)
C10O 0.14(3) 0.22(4) 0.15(3) -0.15(3) 0.05(2) -0.08(3)
C10P 0.032(8) 0.063(10) 0.081(11) -0.039(9) -0.001(7) -0.009(7)
C10Q 0.060(11) 0.054(9) 0.063(10) -0.022(8) 0.000(8) -0.012(8)
C10R 0.045(9) 0.072(11) 0.061(10) -0.019(9) 0.004(8) -0.016(8)
C10S 0.065(13) 0.075(13) 0.111(17) -0.036(13) 0.004(12) -0.017(10)
C10T 0.061(13) 0.081(14) 0.100(16) -0.025(13) 0.021(12) -0.025(11)
C10U 0.051(11) 0.079(13) 0.071(12) -0.015(11) -0.005(9) -0.005(9)
C10V 0.054(10) 0.068(11) 0.060(10) -0.029(9) 0.003(8) -0.018(8)
C10W 0.097(18) 0.071(14) 0.12(2) -0.021(14) -0.009(15) -0.003(13)
C11A 0.048(9) 0.057(9) 0.048(9) -0.011(8) -0.006(7) -0.011(7)
N11A 0.042(7) 0.054(8) 0.080(10) -0.035(7) -0.003(7) -0.011(6)
N11B 0.031(7) 0.071(9) 0.065(8) -0.033(7) 0.016(6) -0.010(6)
C11B 0.056(10) 0.066(10) 0.056(9) -0.034(9) 0.020(8) -0.027(8)
C11C 0.055(10) 0.067(11) 0.070(11) -0.039(9) 0.002(8) -0.011(8)
C11D 0.054(11) 0.079(13) 0.083(13) -0.039(11) 0.003(9) -0.026(9)
C11E 0.048(10) 0.104(15) 0.081(13) -0.056(12) 0.016(9) -0.030(10)
C11F 0.039(9) 0.068(11) 0.088(12) -0.046(10) -0.002(8) -0.006(8)
C11G 0.048(9) 0.076(11) 0.071(11) -0.050(10) 0.012(8) -0.018(8)
C11H 0.057(11) 0.059(10) 0.084(12) -0.036(10) 0.006(9) -0.013(8)
C11I 0.062(11) 0.050(9) 0.071(11) -0.029(9) -0.011(9) -0.001(8)
C11J 0.058(11) 0.066(11) 0.058(10) -0.017(9) -0.010(8) 0.000(9)
C11K 0.066(13) 0.065(12) 0.085(14) -0.026(11) -0.005(11) 0.009(10)
C11L 0.081(15) 0.107(18) 0.074(13) -0.042(13) -0.015(11) -0.013(13)
C11M 0.087(16) 0.092(16) 0.071(13) -0.018(12) 0.020(11) -0.028(13)
C11N 0.091(15) 0.071(13) 0.071(12) -0.024(11) -0.005(11) -0.024(11)
C11O 0.14(2) 0.13(2) 0.065(13) -0.042(14) 0.034(14) -0.063(19)
C11P 0.052(10) 0.056(9) 0.054(9) -0.024(8) -0.006(7) 0.002(7)
C11Q 0.060(10) 0.058(10) 0.058(9) -0.027(8) 0.015(8) -0.021(8)
C11R 0.066(11) 0.059(10) 0.061(10) -0.027(9) 0.000(8) -0.014(8)
C11S 0.061(11) 0.075(11) 0.050(9) -0.032(9) 0.012(8) -0.013(9)
C11T 0.086(14) 0.057(10) 0.068(11) -0.030(9) 0.001(10) 0.006(10)
C11U 0.076(13) 0.061(11) 0.065(11) -0.026(9) 0.000(9) -0.005(9)
C11V 0.082(13) 0.060(10) 0.042(8) -0.018(8) -0.011(8) -0.020(9)
C11W 0.082(16) 0.109(18) 0.111(17) -0.074(16) 0.023(13) -0.011(13)
C12A 0.052(7) 0.066(10) 0.066(9) -0.019(7) -0.014(6) -0.019(7)
N12A 0.056(7) 0.040(6) 0.079(7) -0.017(6) -0.007(5) -0.024(5)
N12B 0.062(7) 0.074(8) 0.095(9) -0.043(7) -0.003(6) -0.032(6)
C12B 0.063(8) 0.072(10) 0.088(10) -0.031(8) -0.009(7) -0.032(7)
C12C 0.089(10) 0.088(12) 0.080(11) -0.033(9) -0.013(8) -0.037(9)
C12D 0.080(10) 0.092(13) 0.083(12) -0.008(9) -0.025(9) -0.044(10)
C12E 0.075(11) 0.074(11) 0.093(12) -0.004(9) -0.019(8) -0.035(9)
C12F 0.048(7) 0.050(9) 0.082(10) 0.003(7) -0.017(7) -0.009(6)
C12G 0.060(7) 0.058(9) 0.073(9) -0.015(7) -0.010(6) -0.024(7)
C12H 0.067(11) 0.052(8) 0.100(8) -0.035(6) 0.005(8) -0.022(7)
C12I 0.045(7) 0.060(7) 0.088(8) -0.034(6) -0.004(6) -0.020(6)
C12J 0.056(9) 0.072(8) 0.074(8) -0.035(6) 0.011(7) -0.011(6)
C12K 0.054(9) 0.064(8) 0.084(9) -0.025(6) 0.005(7) -0.037(7)
C12L 0.077(10) 0.065(9) 0.071(9) -0.020(7) 0.006(7) -0.029(7)
C12M 0.066(10) 0.080(10) 0.087(9) -0.030(7) 0.001(8) -0.024(7)
C12N 0.059(9) 0.058(8) 0.095(9) -0.035(7) 0.006(7) -0.012(7)
C12O 0.106(17) 0.087(13) 0.068(9) -0.022(8) -0.007(9) -0.031(12)
C12P 0.084(12) 0.116(11) 0.106(12) -0.063(10) 0.006(9) -0.037(10)
C12Q 0.113(15) 0.124(11) 0.109(11) -0.088(10) 0.027(10) -0.046(10)
C12R 0.127(18) 0.101(11) 0.126(13) -0.070(11) 0.019(12) -0.034(12)
C12S 0.18(2) 0.100(12) 0.150(16) -0.070(12) 0.083(15) -0.039(13)
C12T 0.21(2) 0.114(14) 0.187(18) -0.098(13) 0.096(18) -0.060(15)
C12U 0.22(3) 0.151(16) 0.189(18) -0.135(16) 0.076(18) -0.077(17)
C12V 0.23(2) 0.161(16) 0.149(16) -0.120(14) 0.024(17) -0.048(17)
C12W 0.28(4) 0.107(16) 0.28(4) -0.118(19) 0.16(3) -0.078(18)
C13A 0.065(8) 0.061(7) 0.058(9) -0.029(7) -0.015(7) 0.000(6)
N13A 0.055(6) 0.061(6) 0.056(7) -0.021(6) 0.002(6) -0.011(5)
N13B 0.042(6) 0.062(6) 0.061(7) -0.023(6) -0.007(6) 0.001(5)
C13B 0.049(6) 0.071(7) 0.044(7) -0.024(7) 0.007(6) -0.013(5)
C13C 0.057(8) 0.092(10) 0.075(11) -0.036(10) -0.004(8) -0.017(6)
C13D 0.053(8) 0.107(11) 0.074(11) -0.038(10) -0.002(8) -0.012(7)
C13E 0.052(8) 0.104(11) 0.079(11) -0.044(10) 0.003(8) 0.003(8)
C13F 0.051(7) 0.086(9) 0.068(10) -0.039(9) 0.007(7) 0.002(6)
C13G 0.048(6) 0.074(7) 0.062(9) -0.030(8) -0.007(7) -0.006(5)
C13H 0.076(11) 0.061(7) 0.066(8) -0.025(7) 0.009(8) -0.025(7)
C13I 0.060(9) 0.050(8) 0.058(7) -0.014(6) 0.000(6) -0.012(6)
C13J 0.075(10) 0.049(8) 0.061(8) -0.012(7) -0.006(7) -0.019(7)
C13K 0.072(11) 0.057(9) 0.071(8) -0.023(7) -0.003(7) -0.017(8)
C13L 0.082(11) 0.072(10) 0.064(8) -0.032(8) 0.003(7) -0.015(8)
C13M 0.068(10) 0.058(9) 0.060(8) -0.018(7) 0.009(7) -0.010(7)
C13N 0.070(11) 0.064(10) 0.065(7) -0.021(7) 0.008(7) -0.021(8)
C13O 0.14(2) 0.114(18) 0.083(11) -0.058(13) 0.007(13) -0.040(17)
C13P 0.057(9) 0.060(7) 0.068(8) -0.024(6) -0.005(7) -0.009(7)
C13Q 0.065(10) 0.070(7) 0.066(8) -0.021(6) -0.003(7) -0.006(7)
C13R 0.075(12) 0.088(10) 0.064(8) -0.031(7) -0.002(8) -0.006(9)
C13S 0.135(18) 0.113(11) 0.067(9) -0.026(9) 0.001(10) -0.040(12)
C13T 0.17(2) 0.097(11) 0.066(9) -0.017(9) -0.014(11) -0.034(12)
C13U 0.144(19) 0.079(10) 0.077(10) -0.016(8) -0.025(10) -0.010(11)
C13V 0.084(13) 0.072(8) 0.074(9) -0.029(7) -0.011(9) 0.001(8)
C13W 0.29(4) 0.134(18) 0.081(16) 0.015(15) -0.01(2) -0.04(3)
C14A 0.051(6) 0.063(9) 0.061(6) -0.025(7) 0.004(5) -0.025(7)
N14A 0.044(5) 0.060(7) 0.062(6) -0.026(6) -0.008(4) -0.011(5)
N14B 0.047(6) 0.054(7) 0.060(6) -0.022(6) -0.005(4) -0.012(5)
C14B 0.043(6) 0.065(9) 0.074(7) -0.034(7) -0.010(5) -0.006(6)
C14C 0.050(7) 0.071(10) 0.074(8) -0.030(9) -0.017(6) -0.006(7)
C14D 0.045(7) 0.065(9) 0.090(9) -0.034(9) -0.020(7) -0.014(7)
C14E 0.033(7) 0.066(9) 0.100(9) -0.042(9) -0.013(6) -0.004(7)
C14F 0.045(6) 0.056(9) 0.085(9) -0.031(8) -0.006(6) -0.007(6)
C14G 0.043(5) 0.062(9) 0.066(7) -0.022(7) -0.010(5) -0.006(6)
C14H 0.038(7) 0.079(9) 0.076(7) -0.038(7) 0.000(6) -0.014(7)
C14I 0.054(10) 0.087(8) 0.070(7) -0.029(7) 0.000(7) -0.004(8)
C14J 0.150(19) 0.107(12) 0.071(8) -0.029(8) 0.004(12) 0.042(14)
C14K 0.142(19) 0.117(12) 0.066(9) -0.027(8) -0.012(11) 0.041(13)
C14L 0.089(14) 0.109(11) 0.063(8) -0.021(8) -0.013(9) 0.026(11)
C14M 0.086(13) 0.087(10) 0.066(8) -0.023(7) -0.005(9) -0.018(10)
C14N 0.074(12) 0.082(8) 0.067(8) -0.026(7) 0.007(8) -0.023(9)
C14O 0.11(2) 0.136(17) 0.077(11) -0.003(12) -0.009(13) 0.014(17)
C14P 0.060(10) 0.065(8) 0.060(7) -0.024(7) 0.006(7) -0.015(7)
C14Q 0.042(8) 0.068(7) 0.061(8) -0.026(7) -0.008(6) -0.008(6)
C14R 0.062(10) 0.072(8) 0.066(10) -0.023(8) 0.006(7) -0.016(7)
C14S 0.067(11) 0.070(9) 0.077(11) -0.023(8) -0.005(7) -0.011(8)
C14T 0.073(10) 0.077(9) 0.071(10) -0.034(8) -0.013(7) -0.010(7)
C14U 0.062(10) 0.081(9) 0.070(10) -0.031(8) -0.002(7) -0.007(8)
C14V 0.056(9) 0.087(9) 0.074(10) -0.036(9) 0.006(7) -0.016(8)
C14W 0.121(18) 0.073(10) 0.094(15) -0.042(11) -0.045(13) 0.026(11)
C15A 0.048(7) 0.077(8) 0.080(10) -0.034(7) 0.010(6) -0.030(6)
N15A 0.058(7) 0.082(7) 0.079(8) -0.031(6) 0.008(6) -0.039(5)
N15B 0.044(6) 0.072(6) 0.086(8) -0.037(5) 0.015(5) -0.027(5)
C15B 0.066(8) 0.081(8) 0.076(10) -0.027(7) 0.002(7) -0.041(7)
C15C 0.096(12) 0.096(11) 0.104(14) -0.008(10) -0.010(11) -0.063(10)
C15D 0.103(13) 0.117(14) 0.118(16) -0.009(11) -0.013(12) -0.076(11)
C15E 0.093(13) 0.118(13) 0.088(13) -0.026(10) 0.000(10) -0.063(10)
C15F 0.062(8) 0.093(10) 0.079(11) -0.043(8) 0.014(7) -0.045(8)
C15G 0.061(7) 0.073(8) 0.068(9) -0.036(6) 0.008(6) -0.032(6)
C15H 0.044(8) 0.061(7) 0.092(8) -0.039(6) 0.013(7) -0.011(6)
C15I 0.059(8) 0.043(7) 0.091(8) -0.033(7) 0.009(6) -0.015(6)
C15J 0.057(9) 0.076(11) 0.092(9) -0.042(9) 0.005(7) -0.004(8)
C15K 0.061(9) 0.093(12) 0.093(10) -0.046(10) 0.006(8) -0.010(8)
C15L 0.061(9) 0.073(10) 0.085(9) -0.037(9) 0.012(7) -0.015(7)
C15M 0.061(10) 0.077(11) 0.085(9) -0.034(9) 0.009(7) -0.012(8)
C15N 0.056(8) 0.058(9) 0.082(8) -0.030(8) 0.012(7) -0.014(7)
C15O 0.117(18) 0.078(14) 0.077(10) -0.028(11) 0.010(10) -0.023(13)
C15P 0.082(10) 0.071(8) 0.089(10) -0.035(7) -0.007(8) -0.028(7)
C15Q 0.060(14) 0.076(10) 0.093(12) -0.039(9) 0.003(12) -0.028(10)
C15R 0.077(17) 0.070(10) 0.096(13) -0.041(10) 0.013(14) -0.019(12)
C15S 0.087(19) 0.079(12) 0.111(15) -0.054(12) 0.006(16) -0.021(14)
C15T 0.07(2) 0.086(14) 0.112(16) -0.058(13) 0.011(16) -0.001(15)
C15U 0.08(2) 0.086(15) 0.109(16) -0.052(12) 0.018(17) -0.005(15)
C15V 0.046(16) 0.083(14) 0.095(12) -0.044(12) 0.000(14) 0.001(14)
C15W 0.20(5) 0.10(2) 0.16(4) -0.09(3) 0.04(4) 0.01(3)
C16A 0.055(14) 0.074(10) 0.099(12) -0.038(9) 0.000(10) -0.029(10)
C16B 0.056(17) 0.077(13) 0.110(16) -0.045(12) 0.004(13) -0.023(13)
C16C 0.062(18) 0.088(13) 0.106(17) -0.047(12) 0.006(14) -0.026(13)
C16D 0.054(17) 0.081(13) 0.086(15) -0.027(12) 0.000(12) -0.019(13)
C16E 0.09(2) 0.083(13) 0.081(16) -0.032(11) 0.005(14) -0.019(15)
C16F 0.079(17) 0.073(10) 0.086(14) -0.040(10) 0.004(13) -0.027(12)
C16G 0.06(2) 0.094(17) 0.062(15) -0.024(13) -0.013(13) -0.015(17)

loop_
_atom_type_symbol
_atom_type_description
_atom_type_scat_dispersion_real
_atom_type_scat_dispersion_imag
_atom_type_scat_source
C C 0.0181 0.0091 'International Tables Vol C Tables 4.2.6.8 and 6.1.1.4'
H H 0.0000 0.0000 'International Tables Vol C Tables 4.2.6.8 and 6.1.1.4'
N N 0.0311 0.0180 'International Tables Vol C Tables 4.2.6.8 and 6.1.1.4'
F F 0.0727 0.0534 'International Tables Vol C Tables 4.2.6.8 and 6.1.1.4'
Sb Sb -0.0562 5.8946 'International Tables Vol C Tables 4.2.6.8 and 6.1.1.4'
Au Au -4.4197 7.2980 'International Tables Vol C Tables 4.2.6.8 and 6.1.1.4'

loop_
_geom_angle_atom_site_label_1
_geom_angle_atom_site_label_2
_geom_angle_atom_site_label_3
_geom_angle
_geom_angle_site_symmetry_1
_geom_angle_site_symmetry_3
_geom_angle_publ_flag
Au14 Au1 Au2 120.04(3) . . ?
Au14 Au1 Au15 118.66(3) . . ?
Au2 Au1 Au15 118.34(3) . . ?
Au14 Au1 Au3 165.27(3) . . ?
Au2 Au1 Au3 67.69(2) . . ?
Au15 Au1 Au3 60.18(2) . . ?
Au14 Au1 Au11 66.92(2) . . ?
Au2 Au1 Au11 61.12(2) . . ?
Au15 Au1 Au11 133.91(3) . . ?
Au3 Au1 Au11 125.54(3) . . ?
Au14 Au1 Au7 134.45(3) . . ?
Au2 Au1 Au7 65.79(2) . . ?
Au15 Au1 Au7 60.66(2) . . ?
Au3 Au1 Au7 59.33(2) . . ?
Au11 Au1 Au7 83.08(2) . . ?
Au14 Au1 Au10 60.23(2) . . ?
Au2 Au1 Au10 167.18(3) . . ?
Au15 Au1 Au10 67.10(2) . . ?
Au3 Au1 Au10 109.22(3) . . ?
Au11 Au1 Au10 124.78(3) . . ?
Au7 Au1 Au10 124.25(3) . . ?
Au14 Au1 Au6 60.73(2) . . ?
Au2 Au1 Au6 133.99(3) . . ?
Au15 Au1 Au6 66.28(3) . . ?
Au3 Au1 Au6 124.54(3) . . ?
Au11 Au1 Au6 83.07(3) . . ?
Au7 Au1 Au6 83.12(3) . . ?
Au10 Au1 Au6 58.44(2) . . ?
Au14 Au1 Au5 68.80(3) . . ?
Au2 Au1 Au5 59.89(2) . . ?
Au15 Au1 Au5 166.46(3) . . ?
Au3 Au1 Au5 109.49(3) . . ?
Au11 Au1 Au5 58.55(2) . . ?
Au7 Au1 Au5 123.54(3) . . ?
Au10 Au1 Au5 111.84(3) . . ?
Au6 Au1 Au5 125.55(3) . . ?
C3B Au2 C3A 31.4(6) . . ?
C3B Au2 Au1 165.3(4) . . ?
C3A Au2 Au1 136.2(4) . . ?
C3B Au2 Au5 126.2(4) . . ?
C3A Au2 Au5 153.0(4) . . ?
Au1 Au2 Au5 61.63(2) . . ?
C3B Au2 Au11 133.3(4) . . ?
C3A Au2 Au11 142.9(4) . . ?
Au1 Au2 Au11 60.79(2) . . ?
Au5 Au2 Au11 58.99(2) . . ?
C3B Au2 Au7 115.7(4) . . ?
C3A Au2 Au7 86.6(4) . . ?
Au1 Au2 Au7 58.35(2) . . ?
Au5 Au2 Au7 118.06(3) . . ?
Au11 Au2 Au7 79.39(3) . . ?
C3B Au2 Au12 90.1(5) . . ?
C3A Au2 Au12 82.4(4) . . ?
Au1 Au2 Au12 95.76(3) . . ?
Au5 Au2 Au12 119.77(3) . . ?
Au11 Au2 Au12 61.33(2) . . ?
Au7 Au2 Au12 55.53(2) . . ?
C3B Au2 Au3 108.2(4) . . ?
C3A Au2 Au3 81.8(4) . . ?
Au1 Au2 Au3 57.16(2) . . ?
Au5 Au2 Au3 103.09(3) . . ?
Au11 Au2 Au3 115.32(3) . . ?
Au7 Au2 Au3 54.20(2) . . ?
Au12 Au2 Au3 108.43(3) . . ?
C3B Au2 Au18 66.3(4) . . ?
C3A Au2 Au18 35.1(4) . . ?
Au1 Au2 Au18 102.68(3) . . ?
Au5 Au2 Au18 159.75(3) . . ?
Au11 Au2 Au18 126.88(3) . . ?
Au7 Au2 Au18 52.74(2) . . ?
Au12 Au2 Au18 72.09(2) . . ?
Au3 Au2 Au18 56.66(2) . . ?
C11A Au3 Au7 158.1(5) . . ?
C11A Au3 Au15 137.9(5) . . ?
Au7 Au3 Au15 60.64(2) . . ?
C11A Au3 Au1 134.6(4) . . ?
Au7 Au3 Au1 60.56(2) . . ?
Au15 Au3 Au1 58.84(2) . . ?
C11A Au3 Au2 111.0(5) . . ?
Au7 Au3 Au2 61.63(2) . . ?
Au15 Au3 Au2 106.55(3) . . ?
Au1 Au3 Au2 55.15(2) . . ?
C11A Au3 Au18 99.7(5) . . ?
Au7 Au3 Au18 58.36(2) . . ?
Au15 Au3 Au18 111.97(3) . . ?
Au1 Au3 Au18 109.57(3) . . ?
Au2 Au3 Au18 67.09(2) . . ?
Au8 Au4 Au17 118.75(3) . . ?
Au8 Au4 Au12 119.19(3) . . ?
Au17 Au4 Au12 119.42(3) . . ?
Au8 Au4 Au11 134.66(3) . . ?
Au17 Au4 Au11 61.63(2) . . ?
Au12 Au4 Au11 66.06(2) . . ?
Au8 Au4 Au16 165.70(3) . . ?
Au17 Au4 Au16 60.52(2) . . ?
Au12 Au4 Au16 67.66(3) . . ?
Au11 Au4 Au16 58.97(2) . . ?
Au8 Au4 Au7 66.16(3) . . ?
Au17 Au4 Au7 134.54(3) . . ?
Au12 Au4 Au7 61.44(2) . . ?
Au11 Au4 Au7 83.27(3) . . ?
Au16 Au4 Au7 125.63(3) . . ?
Au8 Au4 Au6 61.28(2) . . ?
Au17 Au4 Au6 66.08(2) . . ?
Au12 Au4 Au6 134.38(3) . . ?
Au11 Au4 Au6 83.30(2) . . ?
Au16 Au4 Au6 124.39(3) . . ?
Au7 Au4 Au6 82.96(3) . . ?
Au8 Au4 Au13 60.24(2) . . ?
Au17 Au4 Au13 66.64(3) . . ?
Au12 Au4 Au13 167.03(3) . . ?
Au11 Au4 Au13 124.56(3) . . ?
Au16 Au4 Au13 110.02(3) . . ?
Au7 Au4 Au13 123.86(3) . . ?
Au6 Au4 Au13 58.00(2) . . ?
Au8 Au4 Au9 67.53(2) . . ?
Au17 Au4 Au9 166.99(3) . . ?
Au12 Au4 Au9 59.74(2) . . ?
Au11 Au4 Au9 123.37(3) . . ?
Au16 Au4 Au9 110.33(3) . . ?
Au7 Au4 Au9 57.82(2) . . ?
Au6 Au4 Au9 124.79(3) . . ?
Au13 Au4 Au9 111.52(3) . . ?
C13A Au5 Au11 161.5(5) . . ?
C13A Au5 Au2 134.7(5) . . ?
Au11 Au5 Au2 61.33(2) . . ?
C13A Au5 Au1 132.5(5) . . ?
Au11 Au5 Au1 60.52(2) . . ?
Au2 Au5 Au1 58.48(2) . . ?
C13A Au5 Au21 102.7(5) . . ?
Au11 Au5 Au21 58.79(2) . . ?
Au2 Au5 Au21 114.79(3) . . ?
Au1 Au5 Au21 107.95(3) . . ?
C13A Au5 Au14 112.4(5) . . ?
Au11 Au5 Au14 62.02(2) . . ?
Au2 Au5 Au14 106.04(3) . . ?
Au1 Au5 Au14 54.04(2) . . ?
Au21 Au5 Au14 65.43(2) . . ?
Au13 Au6 Au10 158.33(3) . . ?
Au13 Au6 Au14 126.08(3) . . ?
Au10 Au6 Au14 60.05(2) . . ?
Au13 Au6 Au8 60.01(2) . . ?
Au10 Au6 Au8 126.01(3) . . ?
Au14 Au6 Au8 152.64(3) . . ?
Au13 Au6 Au1 140.95(3) . . ?
Au10 Au6 Au1 60.71(2) . . ?
Au14 Au6 Au1 57.88(2) . . ?
Au8 Au6 Au1 99.79(3) . . ?
Au13 Au6 Au4 61.23(2) . . ?
Au10 Au6 Au4 140.43(3) . . ?
Au14 Au6 Au4 100.14(3) . . ?
Au8 Au6 Au4 57.29(2) . . ?
Au1 Au6 Au4 79.72(3) . . ?
Au13 Au6 Au23 95.92(3) . . ?
Au10 Au6 Au23 66.49(3) . . ?
Au14 Au6 Au23 119.60(3) . . ?
Au8 Au6 Au23 82.96(3) . . ?
Au1 Au6 Au23 115.59(3) . . ?
Au4 Au6 Au23 139.87(3) . . ?
Au13 Au6 Au22 67.91(3) . . ?
Au10 Au6 Au22 94.59(3) . . ?
Au14 Au6 Au22 82.01(3) . . ?
Au8 Au6 Au22 120.81(3) . . ?
Au1 Au6 Au22 139.22(3) . . ?
Au4 Au6 Au22 117.62(3) . . ?
Au23 Au6 Au22 76.11(3) . . ?
Au13 Au6 Au17 63.77(2) . . ?
Au10 Au6 Au17 124.25(3) . . ?
Au14 Au6 Au17 64.60(2) . . ?
Au8 Au6 Au17 106.15(3) . . ?
Au1 Au6 Au17 95.25(3) . . ?
Au4 Au6 Au17 55.46(2) . . ?
Au23 Au6 Au17 146.20(3) . . ?
Au22 Au6 Au17 71.30(3) . . ?
Au13 Au6 Au15 123.67(3) . . ?
Au10 Au6 Au15 63.83(2) . . ?
Au14 Au6 Au15 106.95(3) . . ?
Au8 Au6 Au15 64.19(2) . . ?
Au1 Au6 Au15 55.61(2) . . ?
Au4 Au6 Au15 94.81(3) . . ?
Au23 Au6 Au15 69.79(3) . . ?
Au22 Au6 Au15 144.71(3) . . ?
Au17 Au6 Au15 143.69(3) . . ?
Au9 Au7 Au3 158.45(3) . . ?
Au9 Au7 Au15 126.82(3) . . ?
Au3 Au7 Au15 59.68(2) . . ?
Au9 Au7 Au1 141.41(3) . . ?
Au3 Au7 Au1 60.11(2) . . ?
Au15 Au7 Au1 58.38(2) . . ?
Au9 Au7 Au4 61.52(2) . . ?
Au3 Au7 Au4 140.02(3) . . ?
Au15 Au7 Au4 100.35(3) . . ?
Au1 Au7 Au4 79.92(3) . . ?
Au9 Au7 Au12 59.76(2) . . ?
Au3 Au7 Au12 125.62(3) . . ?
Au15 Au7 Au12 153.17(3) . . ?
Au1 Au7 Au12 99.58(3) . . ?
Au4 Au7 Au12 57.79(2) . . ?
Au9 Au7 Au18 95.39(3) . . ?
Au3 Au7 Au18 66.39(3) . . ?
Au15 Au7 Au18 118.09(3) . . ?
Au1 Au7 Au18 115.81(3) . . ?
Au4 Au7 Au18 141.35(3) . . ?
Au12 Au7 Au18 84.11(3) . . ?
Au9 Au7 Au19 67.10(2) . . ?
Au3 Au7 Au19 96.20(3) . . ?
Au15 Au7 Au19 81.51(3) . . ?
Au1 Au7 Au19 139.46(3) . . ?
Au4 Au7 Au19 115.91(3) . . ?
Au12 Au7 Au19 120.64(3) . . ?
Au18 Au7 Au19 76.14(3) . . ?
Au9 Au7 Au2 122.44(3) . . ?
Au3 Au7 Au2 64.17(2) . . ?
Au15 Au7 Au2 107.74(3) . . ?
Au1 Au7 Au2 55.86(2) . . ?
Au4 Au7 Au2 94.82(3) . . ?
Au12 Au7 Au2 63.30(2) . . ?
Au18 Au7 Au2 70.82(2) . . ?
Au19 Au7 Au2 146.18(3) . . ?
Au9 Au7 Au8 64.64(2) . . ?
Au3 Au7 Au8 124.07(3) . . ?
Au15 Au7 Au8 64.67(2) . . ?
Au1 Au7 Au8 95.38(3) . . ?
Au4 Au7 Au8 55.12(2) . . ?
Au12 Au7 Au8 106.46(3) . . ?
Au18 Au7 Au8 145.26(3) . . ?
Au19 Au7 Au8 69.99(2) . . ?
Au2 Au7 Au8 143.67(3) . . ?
C1A Au8 C1B 32.1(6) . . ?
C1A Au8 Au4 137.3(5) . . ?
C1B Au8 Au4 166.4(5) . . ?
C1A Au8 Au13 152.3(5) . . ?
C1B Au8 Au13 124.1(5) . . ?
Au4 Au8 Au13 62.21(3) . . ?
C1A Au8 Au6 142.4(4) . . ?
C1B Au8 Au6 132.0(5) . . ?
Au4 Au8 Au6 61.43(2) . . ?
Au13 Au8 Au6 58.65(2) . . ?
C1A Au8 Au7 87.4(5) . . ?
C1B Au8 Au7 117.2(5) . . ?
Au4 Au8 Au7 58.72(2) . . ?
Au13 Au8 Au7 118.66(3) . . ?
Au6 Au8 Au7 79.56(3) . . ?
C1A Au8 Au9 81.1(5) . . ?
C1B Au8 Au9 108.3(5) . . ?
Au4 Au8 Au9 58.35(2) . . ?
Au13 Au8 Au9 106.14(3) . . ?
Au6 Au8 Au9 116.42(3) . . ?
Au7 Au8 Au9 53.29(2) . . ?
C1A Au8 Au15 82.4(5) . . ?
C1B Au8 Au15 91.1(5) . . ?
Au4 Au8 Au15 95.47(3) . . ?
Au13 Au8 Au15 119.50(3) . . ?
Au6 Au8 Au15 61.35(2) . . ?
Au7 Au8 Au15 54.38(2) . . ?
Au9 Au8 Au15 106.03(3) . . ?
C14A Au9 Au7 159.6(5) . . ?
C14A Au9 Au12 134.0(5) . . ?
Au7 Au9 Au12 61.91(2) . . ?
C14A Au9 Au4 135.6(5) . . ?
Au7 Au9 Au4 60.66(2) . . ?
Au12 Au9 Au4 58.17(2) . . ?
C14A Au9 Au8 114.2(5) . . ?
Au7 Au9 Au8 62.07(2) . . ?
Au12 Au9 Au8 106.13(3) . . ?
Au4 Au9 Au8 54.13(2) . . ?
C14A Au9 Au19 99.7(5) . . ?
Au7 Au9 Au19 60.04(2) . . ?
Au12 Au9 Au19 116.26(3) . . ?
Au4 Au9 Au19 109.63(3) . . ?
Au8 Au9 Au19 66.71(2) . . ?
C12A Au10 Au6 161.5(6) . . ?
C12A Au10 Au14 134.8(5) . . ?
Au6 Au10 Au14 60.87(2) . . ?
C12A Au10 Au1 132.6(6) . . ?
Au6 Au10 Au1 60.85(2) . . ?
Au14 Au10 Au1 58.17(2) . . ?
C12A Au10 Au15 112.0(5) . . ?
Au6 Au10 Au15 62.67(2) . . ?
Au14 Au10 Au15 106.69(3) . . ?
Au1 Au10 Au15 55.27(2) . . ?
C12A Au10 Au23 102.7(6) . . ?
Au6 Au10 Au23 58.80(2) . . ?
Au14 Au10 Au23 113.55(3) . . ?
Au1 Au10 Au23 109.47(3) . . ?
Au15 Au10 Au23 66.78(2) . . ?
Au5 Au11 Au16 157.86(3) . . ?
Au5 Au11 Au4 141.21(3) . . ?
Au16 Au11 Au4 60.91(2) . . ?
Au5 Au11 Au1 60.93(2) . . ?
Au16 Au11 Au1 141.21(3) . . ?
Au4 Au11 Au1 80.31(2) . . ?
Au5 Au11 Au2 59.68(2) . . ?
Au16 Au11 Au2 125.92(3) . . ?
Au4 Au11 Au2 99.77(3) . . ?
Au1 Au11 Au2 58.09(2) . . ?
Au5 Au11 Au17 126.75(3) . . ?
Au16 Au11 Au17 59.97(2) . . ?
Au4 Au11 Au17 58.01(2) . . ?
Au1 Au11 Au17 99.98(3) . . ?
Au2 Au11 Au17 152.94(3) . . ?
Au5 Au11 Au21 65.99(3) . . ?
Au16 Au11 Au21 96.82(3) . . ?
Au4 Au11 Au21 139.94(3) . . ?
Au1 Au11 Au21 113.97(3) . . ?
Au2 Au11 Au21 119.77(3) . . ?
Au17 Au11 Au21 82.21(3) . . ?
Au5 Au11 Au20 93.75(3) . . ?
Au16 Au11 Au20 68.04(3) . . ?
Au4 Au11 Au20 116.82(3) . . ?
Au1 Au11 Au20 138.90(3) . . ?
Au2 Au11 Au20 81.52(3) . . ?
Au17 Au11 Au20 120.95(3) . . ?
Au21 Au11 Au20 77.91(3) . . ?
Au5 Au11 Au12 122.57(3) . . ?
Au16 Au11 Au12 64.52(2) . . ?
Au4 Au11 Au12 55.95(2) . . ?
Au1 Au11 Au12 95.49(3) . . ?
Au2 Au11 Au12 63.47(2) . . ?
Au17 Au11 Au12 107.52(3) . . ?
Au21 Au11 Au12 147.21(3) . . ?
Au20 Au11 Au12 70.22(2) . . ?
Au5 Au11 Au14 65.07(2) . . ?
Au16 Au11 Au14 123.50(3) . . ?
Au4 Au11 Au14 94.96(3) . . ?
Au1 Au11 Au14 55.09(2) . . ?
Au2 Au11 Au14 107.09(3) . . ?
Au17 Au11 Au14 63.96(2) . . ?
Au21 Au11 Au14 68.84(2) . . ?
Au20 Au11 Au14 145.57(3) . . ?
Au12 Au11 Au14 143.79(3) . . ?
C4A Au12 C4B 31.2(6) . . ?
C4A Au12 Au4 136.9(4) . . ?
C4B Au12 Au4 162.1(4) . . ?
C4A Au12 Au9 151.4(4) . . ?
C4B Au12 Au9 123.4(4) . . ?
Au4 Au12 Au9 62.08(2) . . ?
C4A Au12 Au7 144.4(4) . . ?
C4B Au12 Au7 137.1(4) . . ?
Au4 Au12 Au7 60.77(2) . . ?
Au9 Au12 Au7 58.33(2) . . ?
C4A Au12 Au11 88.5(4) . . ?
C4B Au12 Au11 118.7(4) . . ?
Au4 Au12 Au11 57.99(2) . . ?
Au9 Au12 Au11 117.90(3) . . ?
Au7 Au12 Au11 79.16(2) . . ?
C4A Au12 Au2 84.3(4) . . ?
C4B Au12 Au2 95.6(4) . . ?
Au4 Au12 Au2 95.27(3) . . ?
Au9 Au12 Au2 118.93(3) . . ?
Au7 Au12 Au2 61.17(2) . . ?
Au11 Au12 Au2 55.21(2) . . ?
C4A Au12 Au16 81.4(4) . . ?
C4B Au12 Au16 105.6(4) . . ?
Au4 Au12 Au16 57.49(2) . . ?
Au9 Au12 Au16 104.54(3) . . ?
Au7 Au12 Au16 115.46(3) . . ?
Au11 Au12 Au16 53.81(2) . . ?
Au2 Au12 Au16 107.59(3) . . ?
C10A Au13 Au6 157.8(5) . . ?
C10A Au13 Au8 136.6(5) . . ?
Au6 Au13 Au8 61.34(2) . . ?
C10A Au13 Au4 136.2(5) . . ?
Au6 Au13 Au4 60.77(2) . . ?
Au8 Au13 Au4 57.55(2) . . ?
C10A Au13 Au17 112.1(5) . . ?
Au6 Au13 Au17 62.65(2) . . ?
Au8 Au13 Au17 106.28(3) . . ?
Au4 Au13 Au17 55.00(2) . . ?
C10A Au13 Au22 98.4(5) . . ?
Au6 Au13 Au22 59.39(2) . . ?
Au8 Au13 Au22 114.50(3) . . ?
Au4 Au13 Au22 110.33(3) . . ?
Au17 Au13 Au22 67.92(2) . . ?
C6A Au14 C6B 31.4(6) . . ?
C6A Au14 Au1 138.2(6) . . ?
C6B Au14 Au1 166.8(4) . . ?
C6A Au14 Au10 151.8(5) . . ?
C6B Au14 Au10 124.4(4) . . ?
Au1 Au14 Au10 61.60(2) . . ?
C6A Au14 Au6 142.2(4) . . ?
C6B Au14 Au6 131.6(5) . . ?
Au1 Au14 Au6 61.40(2) . . ?
Au10 Au14 Au6 59.08(2) . . ?
C6A Au14 Au11 88.9(6) . . ?
C6B Au14 Au11 118.0(4) . . ?
Au1 Au14 Au11 57.99(2) . . ?
Au10 Au14 Au11 117.54(3) . . ?
Au6 Au14 Au11 79.17(2) . . ?
C6A Au14 Au17 82.6(5) . . ?
C6B Au14 Au17 91.0(5) . . ?
Au1 Au14 Au17 95.22(3) . . ?
Au10 Au14 Au17 119.93(3) . . ?
Au6 Au14 Au17 61.22(2) . . ?
Au11 Au14 Au17 54.59(2) . . ?
C6A Au14 Au5 83.2(5) . . ?
C6B Au14 Au5 109.9(4) . . ?
Au1 Au14 Au5 57.16(2) . . ?
Au10 Au14 Au5 104.23(3) . . ?
Au6 Au14 Au5 115.35(3) . . ?
Au11 Au14 Au5 52.91(2) . . ?
Au17 Au14 Au5 106.00(3) . . ?
C6A Au14 Au21 37.0(6) . . ?
C6B Au14 Au21 68.2(4) . . ?
Au1 Au14 Au21 102.93(3) . . ?
Au10 Au14 Au21 160.53(3) . . ?
Au6 Au14 Au21 126.24(3) . . ?
Au11 Au14 Au21 53.02(2) . . ?
Au17 Au14 Au21 70.68(2) . . ?
Au5 Au14 Au21 56.31(2) . . ?
C9A Au15 C9B 30.7(7) . . ?
C9A Au15 Au1 138.1(5) . . ?
C9B Au15 Au1 164.0(5) . . ?
C9A Au15 Au3 151.7(5) . . ?
C9B Au15 Au3 124.5(5) . . ?
Au1 Au15 Au3 60.98(2) . . ?
C9A Au15 Au7 142.6(5) . . ?
C9B Au15 Au7 135.0(5) . . ?
Au1 Au15 Au7 60.96(2) . . ?
Au3 Au15 Au7 59.68(2) . . ?
C9A Au15 Au6 88.5(5) . . ?
C9B Au15 Au6 118.0(5) . . ?
Au1 Au15 Au6 58.12(2) . . ?
Au3 Au15 Au6 117.44(3) . . ?
Au7 Au15 Au6 79.37(3) . . ?
C9A Au15 Au10 82.8(4) . . ?
C9B Au15 Au10 106.9(5) . . ?
Au1 Au15 Au10 57.63(2) . . ?
Au3 Au15 Au10 102.91(3) . . ?
Au7 Au15 Au10 115.65(3) . . ?
Au6 Au15 Au10 53.51(2) . . ?
C9A Au15 Au8 83.2(5) . . ?
C9B Au15 Au8 94.2(5) . . ?
Au1 Au15 Au8 94.58(3) . . ?
Au3 Au15 Au8 120.36(3) . . ?
Au7 Au15 Au8 60.94(2) . . ?
Au6 Au15 Au8 54.46(2) . . ?
Au10 Au15 Au8 106.61(3) . . ?
C9A Au15 Au23 36.5(5) . . ?
C9B Au15 Au23 67.2(5) . . ?
Au1 Au15 Au23 103.30(3) . . ?
Au3 Au15 Au23 159.79(3) . . ?
Au7 Au15 Au23 126.26(3) . . ?
Au6 Au15 Au23 52.92(2) . . ?
Au10 Au15 Au23 56.88(2) . . ?
Au8 Au15 Au23 70.79(2) . . ?
C15A Au16 Au11 158.1(6) . . ?
C15A Au16 Au17 136.8(6) . . ?
Au11 Au16 Au17 61.22(2) . . ?
C15A Au16 Au4 135.9(6) . . ?
Au11 Au16 Au4 60.13(2) . . ?
Au17 Au16 Au4 58.16(2) . . ?
C15A Au16 Au12 112.1(5) . . ?
Au11 Au16 Au12 61.68(2) . . ?
Au17 Au16 Au12 106.34(3) . . ?
Au4 Au16 Au12 54.85(2) . . ?
C15A Au16 Au20 99.4(6) . . ?
Au11 Au16 Au20 58.72(2) . . ?
Au17 Au16 Au20 113.86(3) . . ?
Au4 Au16 Au20 108.68(3) . . ?
Au12 Au16 Au20 66.05(2) . . ?
C7A Au17 C7B 33.3(6) . . ?
C7A Au17 Au4 135.7(4) . . ?
C7B Au17 Au4 163.5(5) . . ?
C7A Au17 Au16 153.0(4) . . ?
C7B Au17 Au16 123.7(5) . . ?
Au4 Au17 Au16 61.31(2) . . ?
C7A Au17 Au11 143.7(4) . . ?
C7B Au17 Au11 136.2(4) . . ?
Au4 Au17 Au11 60.36(2) . . ?
Au16 Au17 Au11 58.81(2) . . ?
C7A Au17 Au6 86.4(4) . . ?
C7B Au17 Au6 118.4(5) . . ?
Au4 Au17 Au6 58.46(2) . . ?
Au16 Au17 Au6 117.84(3) . . ?
Au11 Au17 Au6 79.12(3) . . ?
C7A Au17 Au13 79.7(4) . . ?
C7B Au17 Au13 106.0(5) . . ?
Au4 Au17 Au13 58.36(2) . . ?
Au16 Au17 Au13 104.50(3) . . ?
Au11 Au17 Au13 115.64(3) . . ?
Au6 Au17 Au13 53.59(2) . . ?
C7A Au17 Au14 83.1(4) . . ?
C7B Au17 Au14 95.0(5) . . ?
Au4 Au17 Au14 94.78(3) . . ?
Au16 Au17 Au14 119.87(3) . . ?
Au11 Au17 Au14 61.45(2) . . ?
Au6 Au17 Au14 54.18(2) . . ?
Au13 Au17 Au14 106.23(3) . . ?
C2A Au18 C3A 177.8(7) . . ?
C2A Au18 Au7 86.0(5) . . ?
C3A Au18 Au7 96.2(4) . . ?
C2A Au18 Au3 95.2(5) . . ?
C3A Au18 Au3 86.2(5) . . ?
Au7 Au18 Au3 55.25(2) . . ?
C2A Au18 Au2 140.9(5) . . ?
C3A Au18 Au2 41.2(4) . . ?
Au7 Au18 Au2 56.44(2) . . ?
Au3 Au18 Au2 56.24(2) . . ?
C1A Au19 C2A 172.9(6) . . ?
C1A Au19 C2B 152.3(7) . . ?
C2A Au19 C2B 32.3(6) . . ?
C1A Au19 Au7 94.3(5) . . ?
C2A Au19 Au7 80.2(5) . . ?
C2B Au19 Au7 112.2(5) . . ?
C1A Au19 Au9 83.6(5) . . ?
C2A Au19 Au9 96.4(5) . . ?
C2B Au19 Au9 118.6(4) . . ?
Au7 Au19 Au9 52.85(2) . . ?
C4A Au20 C5B 154.4(7) . . ?
C4A Au20 C5A 173.5(6) . . ?
C5B Au20 C5A 31.7(7) . . ?
C4A Au20 Au11 94.5(4) . . ?
C5B Au20 Au11 110.4(5) . . ?
C5A Au20 Au11 79.1(5) . . ?
C4A Au20 Au16 81.9(4) . . ?
C5B Au20 Au16 117.6(6) . . ?
C5A Au20 Au16 95.0(5) . . ?
Au11 Au20 Au16 53.24(2) . . ?
C5A Au21 C6A 176.9(7) . . ?
C5A Au21 Au11 84.1(5) . . ?
C6A Au21 Au11 99.0(4) . . ?
C5A Au21 Au5 92.7(5) . . ?
C6A Au21 Au5 89.0(5) . . ?
Au11 Au21 Au5 55.22(2) . . ?
C5A Au21 Au14 140.7(5) . . ?
C6A Au21 Au14 42.2(4) . . ?
Au11 Au21 Au14 58.14(2) . . ?
Au5 Au21 Au14 58.27(2) . . ?
C7A Au22 C8A 174.0(7) . . ?
C7A Au22 C8B 154.1(7) . . ?
C8A Au22 C8B 31.7(8) . . ?
C7A Au22 Au6 93.1(4) . . ?
C8A Au22 Au6 81.0(6) . . ?
C8B Au22 Au6 111.8(6) . . ?
C7A Au22 Au13 80.1(4) . . ?
C8A Au22 Au13 95.9(5) . . ?
C8B Au22 Au13 120.3(5) . . ?
Au6 Au22 Au13 52.70(2) . . ?
C8A Au23 C9A 175.0(8) . . ?
C8A Au23 Au6 87.3(6) . . ?
C9A Au23 Au6 97.5(5) . . ?
C8A Au23 Au10 95.8(5) . . ?
C9A Au23 Au10 86.0(5) . . ?
Au6 Au23 Au10 54.71(2) . . ?
C8A Au23 Au15 142.9(6) . . ?
C9A Au23 Au15 41.4(5) . . ?
Au6 Au23 Au15 57.28(2) . . ?
Au10 Au23 Au15 56.34(2) . . ?
F1E Sb1 F1B 93.8(9) . . ?
F1E Sb1 F1C 175.6(9) . . ?
F1B Sb1 F1C 90.6(8) . . ?
F1E Sb1 F1A 90.9(6) . . ?
F1B Sb1 F1A 91.6(5) . . ?
F1C Sb1 F1A 89.0(5) . . ?
F1E Sb1 F1D 88.4(10) . . ?
F1B Sb1 F1D 176.9(8) . . ?
F1C Sb1 F1D 87.1(8) . . ?
F1A Sb1 F1D 86.3(6) . . ?
F1E Sb1 F1F 90.6(6) . . ?
F1B Sb1 F1F 90.3(6) . . ?
F1C Sb1 F1F 89.2(6) . . ?
F1A Sb1 F1F 177.4(6) . . ?
F1D Sb1 F1F 91.8(6) . . ?
F2C Sb2 F2F 90.9(9) . . ?
F2C Sb2 F2A 88.9(7) . . ?
F2F Sb2 F2A 178.3(9) . . ?
F2C Sb2 F2D 95.4(10) . . ?
F2F Sb2 F2D 89.6(10) . . ?
F2A Sb2 F2D 92.1(9) . . ?
F2C Sb2 F2B 90.0(9) . . ?
F2F Sb2 F2B 91.6(9) . . ?
F2A Sb2 F2B 86.7(8) . . ?
F2D Sb2 F2B 174.4(9) . . ?
F2C Sb2 F2E 173.4(8) . . ?
F2F Sb2 F2E 94.6(9) . . ?
F2A Sb2 F2E 85.5(8) . . ?
F2D Sb2 F2E 88.3(10) . . ?
F2B Sb2 F2E 86.2(8) . . ?
C1B C1A Au19 169.9(16) . . ?
C1B C1A Au8 75.2(10) . . ?
Au19 C1A Au8 106.8(8) . . ?
C1A C1B C1C 163.5(17) . . ?
C1A C1B Au8 72.7(10) . . ?
C1C C1B Au8 121.2(11) . . ?
C1D C1C C1H 120.0 . . ?
C1D C1C C1B 117.4(10) . . ?
C1H C1C C1B 122.6(10) . . ?
C1C C1D C1E 120.0 . . ?
C1D C1E C1F 120.0 . . ?
C1G C1F C1E 120.0 . . ?
C1H C1G C1F 120.0 . . ?
C1G C1H C1C 120.0 . . ?
C2B C2A Au18 167.1(17) . . ?
C2B C2A Au19 75.6(13) . . ?
Au18 C2A Au19 117.3(8) . . ?
C2A C2B C2C 166.5(19) . . ?
C2A C2B Au19 72.1(12) . . ?
C2C C2B Au19 119.6(11) . . ?
C2D C2C C2H 120.0 . . ?
C2D C2C C2B 123.6(10) . . ?
C2H C2C C2B 116.4(10) . . ?
C2E C2D C2C 120.0 . . ?
C2D C2E C2F 120.0 . . ?
C2E C2F C2G 120.0 . . ?
C2H C2G C2F 120.0 . . ?
C2G C2H C2C 120.0 . . ?
C3B C3A Au18 172.2(16) . . ?
C3B C3A Au2 73.5(9) . . ?
Au18 C3A Au2 103.7(7) . . ?
C3A C3B C3C 163.7(14) . . ?
C3A C3B Au2 75.1(10) . . ?
C3C C3B Au2 120.5(9) . . ?
C3D C3C C3H 120.0 . . ?
C3D C3C C3B 118.9(9) . . ?
C3H C3C C3B 121.0(9) . . ?
C3E C3D C3C 120.0 . . ?
C3D C3E C3F 120.0 . . ?
C3G C3F C3E 120.0 . . ?
C3F C3G C3H 120.0 . . ?
C3G C3H C3C 120.0 . . ?
C4B C4A Au20 173.7(15) . . ?
C4B C4A Au12 77.6(10) . . ?
Au20 C4A Au12 105.8(7) . . ?
C4A C4B C4C 163.1(16) . . ?
C4A C4B Au12 71.2(10) . . ?
C4C C4B Au12 124.6(11) . . ?
C4D C4C C4H 120.0 . . ?
C4D C4C C4B 121.2(10) . . ?
C4H C4C C4B 118.8(10) . . ?
C4C C4D C4E 120.0 . . ?
C4F C4E C4D 120.0 . . ?
C4E C4F C4G 120.0 . . ?
C4H C4G C4F 120.0 . . ?
C4G C4H C4C 120.0 . . ?
C5B C5A Au21 167.4(18) . . ?
C5B C5A Au20 72.6(13) . . ?
Au21 C5A Au20 118.8(8) . . ?
C5A C5B C5C 159.1(19) . . ?
C5A C5B Au20 75.7(13) . . ?
C5C C5B Au20 125.1(13) . . ?
C5D C5C C5H 120.0 . . ?
C5D C5C C5B 119.2(13) . . ?
C5H C5C C5B 120.5(13) . . ?
C5E C5D C5C 120.0 . . ?
C5D C5E C5F 120.0 . . ?
C5G C5F C5E 120.0 . . ?
C5F C5G C5H 120.0 . . ?
C5G C5H C5C 120.0 . . ?
C6B C6A Au21 170.9(15) . . ?
C6B C6A Au14 74.5(12) . . ?
Au21 C6A Au14 100.8(7) . . ?
C6A C6B C6C 165.3(17) . . ?
C6A C6B Au14 74.0(11) . . ?
C6C C6B Au14 120.6(11) . . ?
C6D C6C C6H 120.0 . . ?
C6D C6C C6B 122.7(11) . . ?
C6H C6C C6B 117.3(11) . . ?
C6C C6D C6E 120.0 . . ?
C6D C6E C6F 120.0 . . ?
C6E C6F C6G 120.0 . . ?
C6H C6G C6F 120.0 . . ?
C6G C6H C6C 120.0 . . ?
C7B C7A Au22 172.4(13) . . ?
C7B C7A Au17 75.5(10) . . ?
Au22 C7A Au17 108.3(7) . . ?
C7A C7B C7C 162.4(18) . . ?
C7A C7B Au17 71.2(9) . . ?
C7C C7B Au17 126.4(13) . . ?
C7B C7C C7D 120.1(13) . . ?
C7B C7C C7H 119.9(13) . . ?
C7D C7C C7H 120.0 . . ?
C7E C7D C7C 120.0 . . ?
C7D C7E C7F 120.0 . . ?
C7G C7F C7E 120.0 . . ?
C7F C7G C7H 120.0 . . ?
C7G C7H C7C 120.0 . . ?
C8B C8A Au23 164.5(19) . . ?
C8B C8A Au22 76.5(15) . . ?
Au23 C8A Au22 115.5(9) . . ?
C8A C8B C8C 164(2) . . ?
C8A C8B Au22 71.8(13) . . ?
C8C C8B Au22 124.1(15) . . ?
C8D C8C C8H 120.0 . . ?
C8D C8C C8B 123.4(12) . . ?
C8H C8C C8B 116.3(13) . . ?
C8E C8D C8C 120.0 . . ?
C8D C8E C8F 120.0 . . ?
C8E C8F C8G 120.0 . . ?
C8H C8G C8F 120.0 . . ?
C8G C8H C8C 120.0 . . ?
C9B C9A Au23 176.5(17) . . ?
C9B C9A Au15 75.9(13) . . ?
Au23 C9A Au15 102.0(7) . . ?
C9A C9B C9C 162.5(19) . . ?
C9A C9B Au15 73.4(12) . . ?
C9C C9B Au15 123.9(13) . . ?
C9D C9C C9H 120.0 . . ?
C9D C9C C9B 118.9(11) . . ?
C9H C9C C9B 120.9(11) . . ?
C9E C9D C9C 120.0 . . ?
C9D C9E C9F 120.0 . . ?
C9G C9F C9E 120.0 . . ?
C9F C9G C9H 120.0 . . ?
C9G C9H C9C 120.0 . . ?
N10B C10A N10A 103.4(16) . . ?
N10B C10A Au13 128.1(13) . . ?
N10A C10A Au13 128.1(13) . . ?
C10B N10A C10A 110.4(14) . . ?
C10B N10A C10H 125.5(14) . . ?
C10A N10A C10H 123.8(15) . . ?
C10G N10B C10A 112.7(13) . . ?
C10G N10B C10P 124.0(13) . . ?
C10A N10B C10P 123.3(14) . . ?
N10A C10B C10C 132.8(10) . . ?
N10A C10B C10G 107.1(10) . . ?
C10C C10B C10G 120.0 . . ?
C10B C10C C10D 120.0 . . ?
C10E C10D C10C 120.0 . . ?
C10D C10E C10F 120.0 . . ?
C10E C10F C10G 120.0 . . ?
N10B C10G C10F 133.5(9) . . ?
N10B C10G C10B 106.5(9) . . ?
C10F C10G C10B 120.0 . . ?
N10A C10H C10I 114.4(13) . . ?
C10J C10I C10N 120.0 . . ?
C10J C10I C10H 120.4(11) . . ?
C10N C10I C10H 119.6(11) . . ?
C10K C10J C10I 120.0 . . ?
C10J C10K C10L 120.0 . . ?
C10M C10L C10K 120.0 . . ?
C10M C10L C10O 122.8(16) . . ?
C10K C10L C10O 116.8(17) . . ?
C10L C10M C10N 120.0 . . ?
C10M C10N C10I 120.0 . . ?
N10B C10P C10Q 112.8(14) . . ?
C10R C10Q C10V 120.0 . . ?
C10R C10Q C10P 118.7(9) . . ?
C10V C10Q C10P 121.1(9) . . ?
C10S C10R C10Q 120.0 . . ?
C10T C10S C10R 120.0 . . ?
C10S C10T C10U 120.0 . . ?
C10S C10T C10W 122.2(13) . . ?
C10U C10T C10W 117.7(13) . . ?
C10V C10U C10T 120.0 . . ?
C10U C10V C10Q 120.0 . . ?
N11A C11A N11B 104.9(14) . . ?
N11A C11A Au3 127.9(11) . . ?
N11B C11A Au3 127.1(11) . . ?
C11A N11A C11B 112.1(12) . . ?
C11A N11A C11H 121.2(14) . . ?
C11B N11A C11H 125.8(14) . . ?
C11G N11B C11A 108.8(12) . . ?
C11G N11B C11P 128.0(12) . . ?
C11A N11B C11P 123.2(13) . . ?
N11A C11B C11C 134.7(9) . . ?
N11A C11B C11G 105.3(9) . . ?
C11C C11B C11G 120.0 . . ?
C11D C11C C11B 120.0 . . ?
C11C C11D C11E 120.0 . . ?
C11D C11E C11F 120.0 . . ?
C11G C11F C11E 120.0 . . ?
N11B C11G C11F 131.2(9) . . ?
N11B C11G C11B 108.8(9) . . ?
C11F C11G C11B 120.0 . . ?
N11A C11H C11I 111.5(14) . . ?
C11J C11I C11N 120.0 . . ?
C11J C11I C11H 121.1(10) . . ?
C11N C11I C11H 118.8(10) . . ?
C11K C11J C11I 120.0 . . ?
C11L C11K C11J 120.0 . . ?
C11K C11L C11M 120.0 . . ?
C11K C11L C11O 119.0(13) . . ?
C11M C11L C11O 120.9(13) . . ?
C11N C11M C11L 120.0 . . ?
C11M C11N C11I 120.0 . . ?
N11B C11P C11Q 112.2(13) . . ?
C11R C11Q C11V 120.0 . . ?
C11R C11Q C11P 119.7(9) . . ?
C11V C11Q C11P 120.2(9) . . ?
C11Q C11R C11S 120.0 . . ?
C11T C11S C11R 120.0 . . ?
C11S C11T C11U 120.0 . . ?
C11S C11T C11W 118.8(11) . . ?
C11U C11T C11W 121.2(11) . . ?
C11V C11U C11T 120.0 . . ?
C11U C11V C11Q 120.0 . . ?
N12B C12A N12A 105.4(14) . . ?
N12B C12A Au10 129.0(15) . . ?
N12A C12A Au10 124.9(13) . . ?
C12G N12A C12A 109.8(14) . . ?
C12G N12A C12H 124.2(15) . . ?
C12A N12A C12H 125.9(14) . . ?
C12A N12B C12B 110.5(16) . . ?
C12A N12B C12P 124.1(16) . . ?
C12B N12B C12P 125.4(15) . . ?
N12B C12B C12C 132.5(11) . . ?
N12B C12B C12G 107.3(11) . . ?
C12C C12B C12G 120.0 . . ?
C12D C12C C12B 120.0 . . ?
C12E C12D C12C 120.0 . . ?
C12F C12E C12D 120.0 . . ?
C12E C12F C12G 120.0 . . ?
N12A C12G C12F 133.1(11) . . ?
N12A C12G C12B 106.8(11) . . ?
C12F C12G C12B 120.0 . . ?
N12A C12H C12I 113.5(13) . . ?
C12J C12I C12N 120.0 . . ?
C12J C12I C12H 118.6(11) . . ?
C12N C12I C12H 121.3(11) . . ?
C12K C12J C12I 120.0 . . ?
C12J C12K C12L 120.0 . . ?
C12M C12L C12K 120.0 . . ?
C12M C12L C12O 120.7(12) . . ?
C12K C12L C12O 119.3(12) . . ?
C12L C12M C12N 120.0 . . ?
C12M C12N C12I 120.0 . . ?
N12B C12P C12Q 112.2(19) . . ?
C12R C12Q C12V 120.0 . . ?
C12R C12Q C12P 119.0(14) . . ?
C12V C12Q C12P 120.7(14) . . ?
C12Q C12R C12S 120.0 . . ?
C12T C12S C12R 120.0 . . ?
C12S C12T C12U 120.0 . . ?
C12S C12T C12W 123(2) . . ?
C12U C12T C12W 117(2) . . ?
C12T C12U C12V 120.0 . . ?
C12U C12V C12Q 120.0 . . ?
N13A C13A N13B 105.6(14) . . ?
N13A C13A Au5 127.0(12) . . ?
N13B C13A Au5 127.2(12) . . ?
C13A N13A C13B 110.4(13) . . ?
C13A N13A C13H 125.3(15) . . ?
C13B N13A C13H 124.3(14) . . ?
C13G N13B C13A 110.0(13) . . ?
C13G N13B C13P 124.6(13) . . ?
C13A N13B C13P 125.2(14) . . ?
N13A C13B C13C 131.8(9) . . ?
N13A C13B C13G 108.0(9) . . ?
C13C C13B C13G 120.0 . . ?
C13D C13C C13B 120.0 . . ?
C13C C13D C13E 120.0 . . ?
C13D C13E C13F 120.0 . . ?
C13G C13F C13E 120.0 . . ?
N13B C13G C13F 133.8(10) . . ?
N13B C13G C13B 106.0(9) . . ?
C13F C13G C13B 120.0 . . ?
N13A C13H C13I 115.8(14) . . ?
C13J C13I C13N 120.0 . . ?
C13J C13I C13H 120.5(10) . . ?
C13N C13I C13H 119.5(10) . . ?
C13K C13J C13I 120.0 . . ?
C13J C13K C13L 120.0 . . ?
C13K C13L C13M 120.0 . . ?
C13K C13L C13O 121.4(13) . . ?
C13M C13L C13O 118.6(12) . . ?
C13L C13M C13N 120.0 . . ?
C13M C13N C13I 120.0 . . ?
N13B C13P C13Q 114.0(14) . . ?
C13R C13Q C13V 120.0 . . ?
C13R C13Q C13P 121.1(11) . . ?
C13V C13Q C13P 118.9(11) . . ?
C13S C13R C13Q 120.0 . . ?
C13R C13S C13T 120.0 . . ?
C13U C13T C13S 120.0 . . ?
C13U C13T C13W 116(2) . . ?
C13S C13T C13W 124(2) . . ?
C13V C13U C13T 120.0 . . ?
C13U C13V C13Q 120.0 . . ?
N14A C14A N14B 110.3(14) . . ?
N14A C14A Au9 127.9(13) . . ?
N14B C14A Au9 121.7(12) . . ?
C14A N14A C14B 109.4(14) . . ?
C14A N14A C14H 125.0(14) . . ?
C14B N14A C14H 125.5(12) . . ?
C14A N14B C14G 106.5(12) . . ?
C14A N14B C14P 129.1(14) . . ?
C14G N14B C14P 124.4(13) . . ?
N14A C14B C14C 133.9(9) . . ?
N14A C14B C14G 106.0(9) . . ?
C14C C14B C14G 120.0 . . ?
C14B C14C C14D 120.0 . . ?
C14E C14D C14C 120.0 . . ?
C14D C14E C14F 120.0 . . ?
C14G C14F C14E 120.0 . . ?
N14B C14G C14F 132.2(9) . . ?
N14B C14G C14B 107.8(9) . . ?
C14F C14G C14B 120.0 . . ?
N14A C14H C14I 111.0(14) . . ?
C14J C14I C14N 120.0 . . ?
C14J C14I C14H 115.6(11) . . ?
C14N C14I C14H 124.4(11) . . ?
C14I C14J C14K 120.0 . . ?
C14J C14K C14L 120.0 . . ?
C14M C14L C14K 120.0 . . ?
C14M C14L C14O 120.4(15) . . ?
C14K C14L C14O 119.5(15) . . ?
C14L C14M C14N 120.0 . . ?
C14M C14N C14I 120.0 . . ?
N14B C14P C14Q 111.9(13) . . ?
C14R C14Q C14V 120.0 . . ?
C14R C14Q C14P 120.0(10) . . ?
C14V C14Q C14P 119.7(10) . . ?
C14S C14R C14Q 120.0 . . ?
C14R C14S C14T 120.0 . . ?
C14S C14T C14U 120.0 . . ?
C14S C14T C14W 119.8(14) . . ?
C14U C14T C14W 120.2(14) . . ?
C14V C14U C14T 120.0 . . ?
C14U C14V C14Q 120.0 . . ?
N15B C15A N15A 109.1(15) . . ?
N15B C15A Au16 124.7(14) . . ?
N15A C15A Au16 126.2(13) . . ?
C15B N15A C15A 108.7(14) . . ?
C15B N15A C15P 127.9(15) . . ?
C15A N15A C15P 123.1(15) . . ?
C15A N15B C15G 108.5(14) . . ?
C15A N15B C15H 128.0(15) . . ?
C15G N15B C15H 123.5(14) . . ?
N15A C15B C15C 133.0(11) . . ?
N15A C15B C15G 106.9(11) . . ?
C15C C15B C15G 120.0 . . ?
C15B C15C C15D 120.0 . . ?
C15E C15D C15C 120.0 . . ?
C15D C15E C15F 120.0 . . ?
C15G C15F C15E 120.0 . . ?
C15F C15G C15B 120.0 . . ?
C15F C15G N15B 133.1(10) . . ?
C15B C15G N15B 106.8(10) . . ?
N15B C15H C15I 117.4(14) . . ?
C15J C15I C15N 120.0 . . ?
C15J C15I C15H 119.8(10) . . ?
C15N C15I C15H 120.0(10) . . ?
C15I C15J C15K 120.0 . . ?
C15L C15K C15J 120.0 . . ?
C15K C15L C15M 120.0 . . ?
C15K C15L C15O 124.4(13) . . ?
C15M C15L C15O 115.4(13) . . ?
C15N C15M C15L 120.0 . . ?
C15M C15N C15I 120.0 . . ?
C15Q C15P N15A 112.1(18) . . ?
N15A C15P C16A 125.9(18) . . ?
C15R C15Q C15V 120.0 . . ?
C15R C15Q C15P 119.9(18) . . ?
C15V C15Q C15P 120.1(18) . . ?
C15Q C15R C15S 120.0 . . ?
C15T C15S C15R 120.0 . . ?
C15S C15T C15U 120.0 . . ?
C15S C15T C15W 119.0(18) . . ?
C15U C15T C15W 120.1(18) . . ?
C15V C15U C15T 120.0 . . ?
C15U C15V C15Q 120.0 . . ?
C16B C16A C16F 120.0 . . ?
C16B C16A C15P 116.5(15) . . ?
C16F C16A C15P 122.9(16) . . ?
C16A C16B C16C 120.0 . . ?
C16D C16C C16B 120.0 . . ?
C16G C16D C16C 110(3) . . ?
C16G C16D C16E 130(3) . . ?
C16C C16D C16E 120.0 . . ?
C16F C16E C16D 120.0 . . ?
C16E C16F C16A 120.0 . . ?

loop_
_geom_bond_atom_site_label_1
_geom_bond_atom_site_label_2
_geom_bond_distance
_geom_bond_site_symmetry_2
_geom_bond_publ_flag
Au1 Au14 2.6901(9) . ?
Au1 Au2 2.7052(9) . ?
Au1 Au15 2.7102(9) . ?
Au1 Au3 2.7696(9) . ?
Au1 Au11 2.7814(9) . ?
Au1 Au7 2.7823(8) . ?
Au1 Au10 2.7852(9) . ?
Au1 Au6 2.7889(9) . ?
Au1 Au5 2.7925(9) . ?
Au2 C3B 2.275(13) . ?
Au2 C3A 2.292(15) . ?
Au2 Au5 2.7453(9) . ?
Au2 Au11 2.7904(10) . ?
Au2 Au7 2.9812(9) . ?
Au2 Au12 3.0399(9) . ?
Au2 Au3 3.0496(9) . ?
Au2 Au18 3.3788(9) . ?
Au3 C11A 2.010(17) . ?
Au3 Au7 2.7479(9) . ?
Au3 Au15 2.7479(10) . ?
Au3 Au18 3.0645(9) . ?
Au4 Au8 2.6754(9) . ?
Au4 Au17 2.6990(9) . ?
Au4 Au12 2.7025(9) . ?
Au4 Au11 2.7657(9) . ?
Au4 Au16 2.7870(9) . ?
Au4 Au7 2.7875(9) . ?
Au4 Au6 2.7924(9) . ?
Au4 Au13 2.8049(10) . ?
Au4 Au9 2.8106(9) . ?
Au5 C13A 2.025(17) . ?
Au5 Au11 2.7259(9) . ?
Au5 Au21 3.0315(10) . ?
Au5 Au14 3.0989(10) . ?
Au6 Au13 2.7136(9) . ?
Au6 Au10 2.7211(9) . ?
Au6 Au14 2.7708(9) . ?
Au6 Au8 2.7883(9) . ?
Au6 Au23 2.8514(10) . ?
Au6 Au22 2.9361(10) . ?
Au6 Au17 2.9949(10) . ?
Au6 Au15 3.0068(10) . ?
Au7 Au9 2.7066(9) . ?
Au7 Au15 2.7743(9) . ?
Au7 Au12 2.8055(9) . ?
Au7 Au18 2.8474(10) . ?
Au7 Au19 2.9420(9) . ?
Au7 Au8 2.9832(10) . ?
Au8 C1A 2.260(16) . ?
Au8 C1B 2.288(15) . ?
Au8 Au13 2.7522(10) . ?
Au8 Au9 3.0510(10) . ?
Au8 Au15 3.0847(9) . ?
Au9 C14A 2.088(17) . ?
Au9 Au12 2.7474(9) . ?
Au9 Au19 3.1280(10) . ?
Au10 C12A 2.005(17) . ?
Au10 Au14 2.7484(10) . ?
Au10 Au15 3.0377(10) . ?
Au10 Au23 3.0568(10) . ?
Au11 Au16 2.7330(9) . ?
Au11 Au17 2.8000(10) . ?
Au11 Au21 2.8382(9) . ?
Au11 Au20 2.9154(9) . ?
Au11 Au12 2.9811(9) . ?
Au11 Au14 3.0178(9) . ?
Au12 C4A 2.228(15) . ?
Au12 C4B 2.298(14) . ?
Au12 Au16 3.0570(10) . ?
Au13 C10A 2.00(2) . ?
Au13 Au17 3.0247(10) . ?
Au13 Au22 3.1611(10) . ?
Au14 C6A 2.267(16) . ?
Au14 C6B 2.273(17) . ?
Au14 Au17 3.0868(10) . ?
Au14 Au21 3.3137(10) . ?
Au15 C9A 2.269(17) . ?
Au15 C9B 2.296(18) . ?
Au15 Au23 3.3539(11) . ?
Au16 C15A 2.066(17) . ?
Au16 Au17 2.7656(10) . ?
Au16 Au20 3.1638(11) . ?
Au17 C7A 2.262(13) . ?
Au17 C7B 2.314(17) . ?
Au18 C2A 1.986(18) . ?
Au18 C3A 1.999(15) . ?
Au19 C1A 1.97(2) . ?
Au19 C2A 2.194(19) . ?
Au19 C2B 2.232(17) . ?
Au20 C4A 2.020(17) . ?
Au20 C5B 2.164(19) . ?
Au20 C5A 2.198(18) . ?
Au21 C5A 2.005(18) . ?
Au21 C6A 2.03(2) . ?
Au22 C7A 2.000(17) . ?
Au22 C8A 2.23(2) . ?
Au22 C8B 2.282(19) . ?
Au23 C8A 1.99(3) . ?
Au23 C9A 2.04(2) . ?
Sb1 F1E 1.820(11) . ?
Sb1 F1B 1.821(10) . ?
Sb1 F1C 1.855(11) . ?
Sb1 F1A 1.858(9) . ?
Sb1 F1D 1.867(13) . ?
Sb1 F1F 1.879(9) . ?
Sb2 F2C 1.845(13) . ?
Sb2 F2F 1.858(14) . ?
Sb2 F2A 1.862(13) . ?
Sb2 F2D 1.869(14) . ?
Sb2 F2B 1.879(13) . ?
Sb2 F2E 1.914(14) . ?
C1A C1B 1.26(3) . ?
C1B C1C 1.44(2) . ?
C1C C1D 1.3900 . ?
C1C C1H 1.3900 . ?
C1D C1E 1.3900 . ?
C1E C1F 1.3900 . ?
C1F C1G 1.3900 . ?
C1G C1H 1.3900 . ?
C2A C2B 1.23(2) . ?
C2B C2C 1.460(19) . ?
C2C C2D 1.3900 . ?
C2C C2H 1.3900 . ?
C2D C2E 1.3900 . ?
C2E C2F 1.3900 . ?
C2F C2G 1.3900 . ?
C2G C2H 1.3900 . ?
C3A C3B 1.24(2) . ?
C3B C3C 1.451(19) . ?
C3C C3D 1.3900 . ?
C3C C3H 1.3900 . ?
C3D C3E 1.3900 . ?
C3E C3F 1.3900 . ?
C3F C3G 1.3900 . ?
C3G C3H 1.3900 . ?
C4A C4B 1.22(2) . ?
C4B C4C 1.433(18) . ?
C4C C4D 1.3900 . ?
C4C C4H 1.3900 . ?
C4D C4E 1.3900 . ?
C4E C4F 1.3900 . ?
C4F C4G 1.3900 . ?
C4G C4H 1.3900 . ?
C5A C5B 1.19(2) . ?
C5B C5C 1.48(2) . ?
C5C C5D 1.3900 . ?
C5C C5H 1.3900 . ?
C5D C5E 1.3900 . ?
C5E C5F 1.3900 . ?
C5F C5G 1.3900 . ?
C5G C5H 1.3900 . ?
C6A C6B 1.23(3) . ?
C6B C6C 1.427(18) . ?
C6C C6D 1.3900 . ?
C6C C6H 1.3900 . ?
C6D C6E 1.3900 . ?
C6E C6F 1.3900 . ?
C6F C6G 1.3900 . ?
C6G C6H 1.3900 . ?
C7A C7B 1.31(2) . ?
C7B C7C 1.35(2) . ?
C7C C7D 1.3900 . ?
C7C C7H 1.3900 . ?
C7D C7E 1.3900 . ?
C7E C7F 1.3900 . ?
C7F C7G 1.3900 . ?
C7G C7H 1.3900 . ?
C8A C8B 1.24(3) . ?
C8B C8C 1.42(2) . ?
C8C C8D 1.3900 . ?
C8C C8H 1.3900 . ?
C8D C8E 1.3900 . ?
C8E C8F 1.3900 . ?
C8F C8G 1.3900 . ?
C8G C8H 1.3900 . ?
C9A C9B 1.21(3) . ?
C9B C9C 1.40(2) . ?
C9C C9D 1.3900 . ?
C9C C9H 1.3900 . ?
C9D C9E 1.3900 . ?
C9E C9F 1.3900 . ?
C9F C9G 1.3900 . ?
C9G C9H 1.3900 . ?
C10A N10B 1.37(2) . ?
C10A N10A 1.41(2) . ?
N10A C10B 1.370(15) . ?
N10A C10H 1.45(2) . ?
N10B C10G 1.361(16) . ?
N10B C10P 1.49(2) . ?
C10B C10C 1.3900 . ?
C10B C10G 1.3900 . ?
C10C C10D 1.3900 . ?
C10D C10E 1.3900 . ?
C10E C10F 1.3900 . ?
C10F C10G 1.3900 . ?
C10H C10I 1.48(2) . ?
C10I C10J 1.3900 . ?
C10I C10N 1.3900 . ?
C10J C10K 1.3900 . ?
C10K C10L 1.3900 . ?
C10L C10M 1.3900 . ?
C10L C10O 1.58(3) . ?
C10M C10N 1.3900 . ?
C10P C10Q 1.500(19) . ?
C10Q C10R 1.3900 . ?
C10Q C10V 1.3900 . ?
C10R C10S 1.3900 . ?
C10S C10T 1.3900 . ?
C10T C10U 1.3900 . ?
C10T C10W 1.53(2) . ?
C10U C10V 1.3900 . ?
C11A N11A 1.37(2) . ?
C11A N11B 1.41(2) . ?
N11A C11B 1.381(15) . ?
N11A C11H 1.49(2) . ?
N11B C11G 1.377(15) . ?
N11B C11P 1.43(2) . ?
C11B C11C 1.3900 . ?
C11B C11G 1.3900 . ?
C11C C11D 1.3900 . ?
C11D C11E 1.3900 . ?
C11E C11F 1.3900 . ?
C11F C11G 1.3900 . ?
C11H C11I 1.54(2) . ?
C11I C11J 1.3900 . ?
C11I C11N 1.3900 . ?
C11J C11K 1.3900 . ?
C11K C11L 1.3900 . ?
C11L C11M 1.3900 . ?
C11L C11O 1.53(2) . ?
C11M C11N 1.3900 . ?
C11P C11Q 1.517(17) . ?
C11Q C11R 1.3900 . ?
C11Q C11V 1.3900 . ?
C11R C11S 1.3900 . ?
C11S C11T 1.3900 . ?
C11T C11U 1.3900 . ?
C11T C11W 1.56(2) . ?
C11U C11V 1.3900 . ?
C12A N12B 1.38(2) . ?
C12A N12A 1.39(2) . ?
N12A C12G 1.390(14) . ?
N12A C12H 1.46(2) . ?
N12B C12B 1.382(17) . ?
N12B C12P 1.42(3) . ?
C12B C12C 1.3900 . ?
C12B C12G 1.3900 . ?
C12C C12D 1.3900 . ?
C12D C12E 1.3900 . ?
C12E C12F 1.3900 . ?
C12F C12G 1.3900 . ?
C12H C12I 1.48(2) . ?
C12I C12J 1.3900 . ?
C12I C12N 1.3900 . ?
C12J C12K 1.3900 . ?
C12K C12L 1.3900 . ?
C12L C12M 1.3900 . ?
C12L C12O 1.55(2) . ?
C12M C12N 1.3900 . ?
C12P C12Q 1.59(3) . ?
C12Q C12R 1.3900 . ?
C12Q C12V 1.3900 . ?
C12R C12S 1.3900 . ?
C12S C12T 1.3900 . ?
C12T C12U 1.3900 . ?
C12T C12W 1.47(3) . ?
C12U C12V 1.3900 . ?
C13A N13A 1.37(2) . ?
C13A N13B 1.39(2) . ?
N13A C13B 1.371(16) . ?
N13A C13H 1.45(2) . ?
N13B C13G 1.389(15) . ?
N13B C13P 1.45(2) . ?
C13B C13C 1.3900 . ?
C13B C13G 1.3900 . ?
C13C C13D 1.3900 . ?
C13D C13E 1.3900 . ?
C13E C13F 1.3900 . ?
C13F C13G 1.3900 . ?
C13H C13I 1.456(19) . ?
C13I C13J 1.3900 . ?
C13I C13N 1.3900 . ?
C13J C13K 1.3900 . ?
C13K C13L 1.3900 . ?
C13L C13M 1.3900 . ?
C13L C13O 1.52(2) . ?
C13M C13N 1.3900 . ?
C13P C13Q 1.484(19) . ?
C13Q C13R 1.3900 . ?
C13Q C13V 1.3900 . ?
C13R C13S 1.3900 . ?
C13S C13T 1.3900 . ?
C13T C13U 1.3900 . ?
C13T C13W 1.51(3) . ?
C13U C13V 1.3900 . ?
C14A N14A 1.32(2) . ?
C14A N14B 1.35(2) . ?
N14A C14B 1.361(14) . ?
N14A C14H 1.48(2) . ?
N14B C14G 1.380(14) . ?
N14B C14P 1.45(2) . ?
C14B C14C 1.3900 . ?
C14B C14G 1.3900 . ?
C14C C14D 1.3900 . ?
C14D C14E 1.3900 . ?
C14E C14F 1.3900 . ?
C14F C14G 1.3900 . ?
C14H C14I 1.56(2) . ?
C14I C14J 1.3900 . ?
C14I C14N 1.3900 . ?
C14J C14K 1.3900 . ?
C14K C14L 1.3900 . ?
C14L C14M 1.3900 . ?
C14L C14O 1.55(3) . ?
C14M C14N 1.3900 . ?
C14P C14Q 1.55(2) . ?
C14Q C14R 1.3900 . ?
C14Q C14V 1.3900 . ?
C14R C14S 1.3900 . ?
C14S C14T 1.3900 . ?
C14T C14U 1.3900 . ?
C14T C14W 1.54(2) . ?
C14U C14V 1.3900 . ?
C15A N15B 1.32(2) . ?
C15A N15A 1.37(2) . ?
N15A C15B 1.357(16) . ?
N15A C15P 1.42(2) . ?
N15B C15G 1.391(15) . ?
N15B C15H 1.43(2) . ?
C15B C15C 1.3900 . ?
C15B C15G 1.3900 . ?
C15C C15D 1.3900 . ?
C15D C15E 1.3900 . ?
C15E C15F 1.3900 . ?
C15F C15G 1.3900 . ?
C15H C15I 1.51(2) . ?
C15I C15J 1.3900 . ?
C15I C15N 1.3900 . ?
C15J C15K 1.3900 . ?
C15K C15L 1.3900 . ?
C15L C15M 1.3900 . ?
C15L C15O 1.52(2) . ?
C15M C15N 1.3900 . ?
C15P C15Q 1.42(3) . ?
C15P C16A 1.61(3) . ?
C15Q C15R 1.3900 . ?
C15Q C15V 1.3900 . ?
C15R C15S 1.3900 . ?
C15S C15T 1.3900 . ?
C15T C15U 1.3900 . ?
C15T C15W 1.556(17) . ?
C15U C15V 1.3900 . ?
C16A C16B 1.3900 . ?
C16A C16F 1.3900 . ?
C16B C16C 1.3900 . ?
C16C C16D 1.3900 . ?
C16D C16G 1.35(4) . ?
C16D C16E 1.3900 . ?
C16E C16F 1.3900 . ?
